data_7712765
loop_
_publ_author_name
'Liu, Chao'
'Mu, Wen-Lei'
'Wu, Linlin'
'Yu, Weidong'
'Yi, Xiao-Yi'
'Yan, Jun'

_publ_section_title
;
 Atomically Accurate Structural Tailoring of Thiacalix[4]arene-Protected
 Copper(II)-Based Metallamacrocycles
;
_journal_name_full 'Dalton Transactions'
_journal_paper_doi 10.1039/D3DT00455D
_journal_year 2023
_chemical_formula_moiety 'C208 H214 Cl4 Cu16 O40 P8 S16, 4(C3 H7 N O), 1[C3H7ON]'
_chemical_formula_sum 'C220 H242 Cl3.17 Cu16 N4 O44 P8 S16'
_chemical_formula_weight 5535.90
_space_group_crystal_system monoclinic
_space_group_IT_number 14
_space_group_name_Hall '-P 2yn'
_space_group_name_H-M_alt 'P 1 21/n 1'
_atom_sites_solution_hydrogens geom
_atom_sites_solution_primary iterative
_audit_creation_date 2023-03-13
_audit_creation_method
;
Olex2 1.5
(compiled 2022.04.07 svn.rca3783a0 for OlexSys, GUI svn.r6498)
;
_audit_update_record
;
2023-03-13 deposited with the CCDC.	2023-04-11 downloaded from the CCDC.
;
_cell_angle_alpha 90
_cell_angle_beta 96.721(6)
_cell_angle_gamma 90
_cell_formula_units_Z 2
_cell_length_a 17.160(2)
_cell_length_b 33.513(5)
_cell_length_c 22.472(3)
_cell_measurement_reflns_used 9803
_cell_measurement_temperature 150.00
_cell_measurement_theta_max 58.91
_cell_measurement_theta_min 2.87
_cell_volume 12834(3)
_computing_cell_refinement 'SAINT V8.38A (Bruker, 2018)'
_computing_data_collection 'CrysAlisPro 1.171.42.55a (Rigaku OD, 2022)'
_computing_data_reduction 'SAINT V8.38A (Bruker, 2018)'
_computing_molecular_graphics 'Olex2 1.5 (Dolomanov et al., 2009)'
_computing_publication_material 'Olex2 1.5 (Dolomanov et al., 2009)'
_computing_structure_refinement 'SHELXL 2013/2 (Sheldrick, 2015)'
_computing_structure_solution 'olex2.solve 1.5 (Bourhis et al., 2015)'
_diffrn_ambient_temperature 150.00
_diffrn_detector 'Bruker APEX2 area detector'
_diffrn_detector_area_resol_mean 7.9
_diffrn_detector_type 'CCD area detector'
_diffrn_measured_fraction_theta_full 0.997
_diffrn_measured_fraction_theta_max 0.983
_diffrn_measurement_device 'three-circle diffractometer'
_diffrn_measurement_device_type 'Bruker APEX-II CCD'
_diffrn_measurement_method '\f and \w scans'
_diffrn_radiation_monochromator 'mirror optics'
_diffrn_radiation_probe x-ray
_diffrn_radiation_type GaK\a
_diffrn_radiation_wavelength 1.34139
_diffrn_reflns_av_R_equivalents 0.0772
_diffrn_reflns_av_unetI/netI 0.0608
_diffrn_reflns_Laue_measured_fraction_full 0.997
_diffrn_reflns_Laue_measured_fraction_max 0.983
_diffrn_reflns_limit_h_max 21
_diffrn_reflns_limit_h_min -22
_diffrn_reflns_limit_k_max 36
_diffrn_reflns_limit_k_min -42
_diffrn_reflns_limit_l_max 27
_diffrn_reflns_limit_l_min -28
_diffrn_reflns_number 152289
_diffrn_reflns_point_group_measured_fraction_full 0.997
_diffrn_reflns_point_group_measured_fraction_max 0.983
_diffrn_reflns_theta_full 53.594
_diffrn_reflns_theta_max 59.411
_diffrn_reflns_theta_min 2.869
_diffrn_source 'microfocus sealed X-ray tube'
_diffrn_source_current 2.86
_diffrn_source_power 0.19977099999999998
_diffrn_source_type 'Incoatec I\ms'
_diffrn_source_voltage 69.85
_diffrn_standards_number 0
_exptl_absorpt_coefficient_mu 8.680
_exptl_absorpt_correction_T_max 0.7516
_exptl_absorpt_correction_T_min 0.4497
_exptl_absorpt_correction_type multi-scan
_exptl_absorpt_process_details
;
SADABS-2016/2 (Bruker,2016/2) was used for absorption correction.
wR2(int) was 0.1577 before and 0.0756 after correction.
The Ratio of minimum to maximum transmission is 0.5983.
The \l/2 correction factor is Not present.
;
_exptl_crystal_colour 'clear yellowish yellow'
_exptl_crystal_colour_lustre clear
_exptl_crystal_colour_modifier yellowish
_exptl_crystal_colour_primary yellow
_exptl_crystal_density_diffrn 1.432
_exptl_crystal_description block
_exptl_crystal_F_000 5672
_exptl_crystal_size_max 0.5
_exptl_crystal_size_mid 0.4
_exptl_crystal_size_min 0.3
_refine_diff_density_max 1.545
_refine_diff_density_min -1.160
_refine_diff_density_rms 0.114
_refine_ls_extinction_method none
_refine_ls_goodness_of_fit_ref 1.064
_refine_ls_hydrogen_treatment constr
_refine_ls_matrix_type full
_refine_ls_number_parameters 1502
_refine_ls_number_reflns 27914
_refine_ls_number_restraints 301
_refine_ls_restrained_S_all 1.094
_refine_ls_R_factor_all 0.0810
_refine_ls_R_factor_gt 0.0647
_refine_ls_shift/su_max 0.002
_refine_ls_shift/su_mean 0.000
_refine_ls_structure_factor_coef Fsqd
_refine_ls_weighting_details
;
 w=1/[\s^2^(Fo^2^)+(0.1247P)^2^+7.4782P]
 where P=(Fo^2^+2Fc^2^)/3
;
_refine_ls_weighting_scheme calc
_refine_ls_wR_factor_gt 0.1920
_refine_ls_wR_factor_ref 0.2030
_reflns_Friedel_coverage 0.000
_reflns_number_gt 21475
_reflns_number_total 27914
_reflns_threshold_expression 'I > 2\s(I)'
_cod_data_source_file d3dt00455d2.cif
_cod_data_source_block Cu16L4
_cod_database_code 7712765
_shelxl_version_number 2013-2
_shelx_space_group_comment
;
The symmetry employed for this shelxl refinement is uniquely defined
by the following loop, which should always be used as a source of
symmetry information in preference to the above space-group names.
They are only intended as comments.
;
_shelx_estimated_absorpt_t_max 0.180
_shelx_estimated_absorpt_t_min 0.098
_olex2_refinement_description
;
1. Fixed Uiso
 At 1.2 times of:
  All C(H) groups, All C(H,H) groups
 At 1.5 times of:
  All C(H,H,H) groups
2. Restrained distances
 C6-C5
 1.4 with sigma of 0.01
 C4-C5
 1.4 with sigma of 0.01
 C3-C1
 1.4 with sigma of 0.01
 C9-C1
 1.4 with sigma of 0.01
 C7-C6
 1.4 with sigma of 0.01
 C3-C4
 1.4 with sigma of 0.01
 C8-C9
 1.4 with sigma of 0.01
 C1-C3 \\sim C1-C9
 with sigma of 0.02
 C85-C99 \\sim C86-C73
 with sigma of 0.04
 C89-C87 \\sim C89-C96
 with sigma of 0.04
 C89-C99 \\sim C89-C73
 with sigma of 0.02
 C89-C85 \\sim C89-C86
 with sigma of 0.04
 C85-C87 \\sim C86-C96
 with sigma of 0.04
 C87-C99 \\sim C96-C73
 with sigma of 0.04
 C1-C3 \\sim C2-C3
 with sigma of 0.02
 C1-C9 \\sim C2-C9
 with sigma of 0.04
 P00J-C1 \\sim P00J-C2
 with sigma of 0.04
 C1-C74 \\sim C2-C74
 with sigma of 0.04
3. Uiso/Uaniso restraints and constraints
O1 \\sim N1 \\sim C69 \\sim C70 \\sim C77: within 2A with sigma of 0.01 and
sigma for terminal atoms of 0.02 within 2A
C61 \\sim C75 \\sim C100 \\sim C97: within 2A with sigma of 0.01 and sigma for
terminal atoms of 0.02 within 2A
C88 \\sim C101 \\sim C98 \\sim N4 \\sim O5: within 2A with sigma of 0.01 and
sigma for terminal atoms of 0.02 within 2A
C1 \\sim C2 \\sim C3 \\sim C4 \\sim C5 \\sim C6 \\sim C7 \\sim C8 \\sim C9:
within 2A with sigma of 0.01 and sigma for terminal atoms of 0.02 within 2A
Uanis(C9) \\sim Ueq, Uanis(C7) \\sim Ueq, Uanis(C8) \\sim Ueq, Uanis(C5) \\sim
Ueq, Uanis(C4) \\sim Ueq, Uanis(C3) \\sim Ueq, Uanis(C6) \\sim Ueq, Uanis(C1)
\\sim Ueq, Uanis(C75) \\sim Ueq, Uanis(C61) \\sim Ueq, Uanis(C85) \\sim Ueq,
Uanis(C60) \\sim Ueq, Uanis(C55) \\sim Ueq, Uanis(C68) \\sim Ueq, Uanis(C61)
\\sim Ueq, Uanis(C75) \\sim Ueq, Uanis(C63) \\sim Ueq, Uanis(C67) \\sim Ueq,
Uanis(C76) \\sim Ueq, Uanis(C77) \\sim Ueq, Uanis(C70) \\sim Ueq, Uanis(C69)
\\sim Ueq, Uanis(N1) \\sim Ueq, Uanis(O1) \\sim Ueq, Uanis(C2) \\sim Ueq,
Uanis(C1) \\sim Ueq, Uanis(C37) \\sim Ueq: with sigma of 0.01 and sigma for
terminal atoms of 0.02
4. Others
 Sof(C86)=Sof(H86A)=Sof(H86B)=Sof(H86C)=Sof(C73)=Sof(H73A)=Sof(H73B)=Sof(H73C)=
 Sof(C96)=Sof(H96A)=Sof(H96B)=Sof(H96C)=1-FVAR(1)
 Sof(C99)=Sof(H99A)=Sof(H99B)=Sof(H99C)=Sof(C87)=Sof(H87A)=Sof(H87B)=Sof(H87C)=
 Sof(C85)=Sof(H85A)=Sof(H85B)=Sof(H85C)=FVAR(1)
 Fixed Sof: C1(0.5) H6A(0.5) H6B(0.5) C5(0.5) H5(0.5) C3(0.5) H3(0.5) C4(0.5)
 H4(0.5) C7(0.5) H7(0.5) C8(0.5) H8(0.5) C9(0.5) H9(0.5) C2(0.5)
5.a Aromatic/amide H refined with riding coordinates:
 C01M(H01M), C01O(H01O), C01S(H01S), C01T(H01T), C02R(H02R), C6(H6A), C6(H6B),
 C5(H5), C3(H3), C4(H4), C62(H62), C12(H12), C16(H16), C18(H18), C21(H21),
 C22(H22), C23(H23), C24(H24), C26(H26), C27(H27), C28(H28), C29(H29), C31(H31),
  C32(H32), C33(H33), C34(H34), C35(H35), C41(H41), C44(H44), C49(H49),
 C54(H54), C57(H57), C78(H78), C81(H81), C94(H94), C95(H95), C7(H7), C8(H8),
 C9(H9), C70(H70), C101(H101)
5.b Idealised Me refined as rotating group:
 C36(H36A,H36B,H36C), C37(H37A,H37B,H37C), C38(H38A,H38B,H38C), C46(H46A,H46B,
 H46C), C47(H47A,H47B,H47C), C48(H48A,H48B,H48C), C55(H55A,H55B,H55C), C60(H60A,
 H60B,H60C), C63(H63A,H63B,H63C), C64(H64A,H64B,H64C), C65(H65A,H65B,H65C),
 C67(H67A,H67B,H67C), C68(H68A,H68B,H68C), C76(H76A,H76B,H76C), C84(H84A,H84B,
 H84C), C61(H61A,H61B,H61C), C97(H97A,H97B,H97C), C75(H75A,H75B,H75C), C90(H90A,
 H90B,H90C), C91(H91A,H91B,H91C), C93(H93A,H93B,H93C), C99(H99A,H99B,H99C),
 C87(H87A,H87B,H87C), C85(H85A,H85B,H85C), C86(H86A,H86B,H86C), C73(H73A,H73B,
 H73C), C96(H96A,H96B,H96C), C69(H69A,H69B,H69C), C77(H77A,H77B,H77C), C98(H98A,
 H98B,H98C), C88(H88A,H88B,H88C)
;
_smtbx_masks_special_details
;
A solvent mask was calculated and 104 electrons were found in a volume of 1588\%A^3^ in 2 voids per unit cell. This is consistent with the presence of 1[C3H7ON] per Formula Unit which account for 80 electrons per unit cell.
;
_smtbx_masks_void_probe_radius 1.2
_smtbx_masks_void_truncation_radius 1.2
_olex2_submission_special_instructions 'No special instructions were received'

loop_
_space_group_symop_operation_xyz
'x, y, z'
'-x+1/2, y+1/2, -z+1/2'
'-x, -y, -z'
'x-1/2, -y-1/2, z-1/2'

loop_
_atom_site_label
_atom_site_type_symbol
_atom_site_fract_x
_atom_site_fract_y
_atom_site_fract_z
_atom_site_U_iso_or_equiv
_atom_site_adp_type
_atom_site_occupancy
_atom_site_site_symmetry_order
_atom_site_calc_flag
_atom_site_refinement_flags_posn
_atom_site_refinement_flags_adp
_atom_site_refinement_flags_occupancy
_atom_site_disorder_assembly
_atom_site_disorder_group
Cu1 Cu 0.30584(4) 0.60723(2) 0.50737(3) 0.03236(15) Uani 1 1 d . . . . .
Cu2 Cu 0.46860(4) 0.63627(2) 0.58054(3) 0.03613(16) Uani 1 1 d . . . . .
Cu3 Cu 0.56554(4) 0.42649(2) 0.31744(3) 0.03291(15) Uani 1 1 d . . . . .
Cu4 Cu 0.28480(4) 0.48596(2) 0.35064(3) 0.04082(17) Uani 1 1 d . . . . .
Cu5 Cu 0.30385(4) 0.58010(2) 0.37919(3) 0.03427(15) Uani 1 1 d . . . . .
Cu6 Cu 0.46709(4) 0.57947(2) 0.32232(3) 0.03975(17) Uani 1 1 d . . . . .
Cu7 Cu 0.43965(4) 0.48712(2) 0.28038(3) 0.03484(16) Uani 1 1 d . . . . .
Cu8 Cu 0.27656(4) 0.54133(2) 0.60756(3) 0.03672(16) Uani 1 1 d . . . . .
Cl0L Cl 0.41231(7) 0.56193(4) 0.56694(5) 0.0377(5) Uani 0.829(5) 1 d . . . . .
Cl0M Cl 0.41338(9) 0.52344(5) 0.38391(7) 0.0484(6) Uani 0.758(6) 1 d . . . . .
S00A S 0.47277(6) 0.63061(3) 0.23213(4) 0.0334(2) Uani 1 1 d . . . . .
S00B S 0.15515(6) 0.46619(3) 0.28215(5) 0.0343(2) Uani 1 1 d . . . . .
S00C S 0.19221(6) 0.62715(3) 0.33176(5) 0.0338(2) Uani 1 1 d . . . . .
S00D S 0.42213(6) 0.60393(3) 0.79096(5) 0.0363(2) Uani 1 1 d . . . . .
S00F S 0.19713(6) 0.66195(3) 0.48399(4) 0.0351(2) Uani 1 1 d . . . . .
S00I S 0.47516(7) 0.71128(3) 0.61253(5) 0.0378(2) Uani 1 1 d . . . . .
S00K S 0.14863(6) 0.55195(4) 0.65977(5) 0.0391(2) Uani 1 1 d . . . . .
S009 S 0.42186(6) 0.47321(3) 0.16528(4) 0.0334(2) Uani 1 1 d . . . . .
P00E P 0.38753(6) 0.40768(3) 0.34348(5) 0.0302(2) Uani 1 1 d . . . . .
P00G P 0.38855(6) 0.47940(3) 0.68633(5) 0.0309(2) Uani 1 1 d . . . . .
P00H P 0.22267(6) 0.52364(3) 0.46745(4) 0.0310(2) Uani 1 1 d . . . . .
P00J P 0.44821(6) 0.63515(3) 0.43637(5) 0.0322(2) Uani 1 1 d D . . . .
O00N O 0.24130(15) 0.54027(8) 0.32884(12) 0.0309(6) Uani 1 1 d . . . . .
O00O O 0.32570(16) 0.48179(9) 0.27048(12) 0.0310(6) Uani 1 1 d . . . . .
O00P O 0.35774(16) 0.60052(9) 0.31341(12) 0.0316(6) Uani 1 1 d . . . . .
O00Q O 0.44092(17) 0.54322(8) 0.25105(12) 0.0322(6) Uani 1 1 d . . . . .
O00T O 0.35983(17) 0.65185(8) 0.55102(13) 0.0336(6) Uani 1 1 d . . . . .
O00U O 0.43423(17) 0.63160(8) 0.66331(12) 0.0332(6) Uani 1 1 d . . . . .
O00V O 0.55439(16) 0.48523(9) 0.29949(13) 0.0331(6) Uani 1 1 d . . . . .
O00W O 0.26106(17) 0.56432(9) 0.45320(13) 0.0340(6) Uani 1 1 d . . . . .
O00Y O 0.23985(16) 0.59395(9) 0.57131(13) 0.0344(6) Uani 1 1 d . . . . .
O010 O 0.31809(17) 0.49180(9) 0.64371(13) 0.0375(7) Uani 1 1 d . . . . .
O011 O 0.36742(18) 0.61537(9) 0.43819(13) 0.0373(7) Uani 1 1 d . . . . .
O014 O 0.23740(18) 0.51404(9) 0.53359(13) 0.0379(7) Uani 1 1 d . . . . .
O015 O 0.49512(19) 0.63575(12) 0.49672(14) 0.0527(9) Uani 1 1 d . . . . .
O016 O 0.49341(19) 0.61448(13) 0.39232(15) 0.0565(10) Uani 1 1 d . . . . .
O60 O 0.32124(16) 0.57079(9) 0.68136(12) 0.0342(6) Uani 1 1 d . . . . .
O61 O 0.45060(16) 0.43187(9) 0.31491(13) 0.0347(6) Uani 1 1 d . . . . .
O62 O 0.57529(17) 0.62299(9) 0.61229(14) 0.0379(7) Uani 1 1 d . . . . .
O63 O 0.33188(18) 0.43463(9) 0.37254(13) 0.0372(7) Uani 1 1 d . . . . .
O64 O 0.25110(19) 0.49049(9) 0.43033(14) 0.0403(7) Uani 1 1 d . . . . .
O65 O 0.42930(17) 0.44356(10) 0.66205(14) 0.0400(7) Uani 1 1 d . . . . .
C1 C 0.4366(7) 0.6853(4) 0.4065(5) 0.076(3) Uani 0.5 1 d D U P A 2
C01B C 0.2834(2) 0.47279(12) 0.21885(18) 0.0314(9) Uani 1 1 d . . . . .
C01E C 0.3179(2) 0.46982(13) 0.16453(18) 0.0314(8) Uani 1 1 d . . . . .
C01F C 0.1190(2) 0.51615(13) 0.28057(17) 0.0308(8) Uani 1 1 d . . . . .
C01I C 0.1681(2) 0.54690(12) 0.30368(17) 0.0282(8) Uani 1 1 d . . . . .
C01L C 0.1369(2) 0.58597(13) 0.29891(18) 0.0309(8) Uani 1 1 d . . . . .
C01M C 0.0423(2) 0.52336(14) 0.25549(19) 0.0362(9) Uani 1 1 d . . . . .
H01M H 0.0105 0.5016 0.2405 0.043 Uiso 1 1 calc R U . . .
C01O C 0.0598(2) 0.59265(14) 0.27319(19) 0.0363(9) Uani 1 1 d . . . . .
H01O H 0.0404 0.6192 0.2704 0.044 Uiso 1 1 calc R U . . .
C01S C 0.1582(3) 0.45757(15) 0.1605(2) 0.0416(11) Uani 1 1 d . . . . .
H01S H 0.1036 0.4526 0.1596 0.050 Uiso 1 1 calc R U . . .
C01T C 0.2728(3) 0.46165(15) 0.11028(19) 0.0403(10) Uani 1 1 d . . . . .
H01T H 0.2979 0.4593 0.0749 0.048 Uiso 1 1 calc R U . . .
C01W C 0.1995(3) 0.57718(15) 0.72278(19) 0.0381(10) Uani 1 1 d . . . . .
C01Y C 0.0111(2) 0.56199(15) 0.2518(2) 0.0399(10) Uani 1 1 d . . . . .
C74 C 0.3602(4) 0.7017(2) 0.3922(3) 0.0750(18) Uani 1 1 d D . . . .
C100 C -0.0753(3) 0.56856(18) 0.2250(3) 0.0542(13) Uani 1 1 d . U . . .
C02R C 0.1586(3) 0.58976(19) 0.7685(2) 0.0541(14) Uani 1 1 d . . . . .
H02R H 0.1036 0.5855 0.7649 0.065 Uiso 1 1 calc R U . . .
C6 C 0.3488(6) 0.7402(3) 0.3705(5) 0.124(3) Uani 1 1 d D U . . .
H6A H 0.3116 0.7488 0.3384 0.149 Uiso 0.5 1 calc R U P B 1
H6B H 0.3138 0.7590 0.3846 0.149 Uiso 0.5 1 calc R U P B 2
C5 C 0.4057(10) 0.7649(5) 0.4072(8) 0.112(3) Uani 0.5 1 d D U P A 1
H5 H 0.3941 0.7926 0.4041 0.135 Uiso 0.5 1 calc R U P A 1
C3 C 0.4818(8) 0.7138(4) 0.4479(7) 0.086(3) Uani 0.5 1 d D U P A 1
H3 H 0.5312 0.7043 0.4658 0.104 Uiso 0.5 1 calc R U P A 1
C4 C 0.4753(9) 0.7564(4) 0.4470(8) 0.099(4) Uani 0.5 1 d D U P A 1
H4 H 0.5097 0.7751 0.4682 0.119 Uiso 0.5 1 calc R U P A 1
C66 C 0.3286(2) 0.62884(12) 0.27606(17) 0.0291(8) Uani 1 1 d . . . . .
C71 C 0.3757(3) 0.71970(13) 0.58244(19) 0.0377(10) Uani 1 1 d . . . . .
C62 C 0.3451(3) 0.75817(14) 0.5840(2) 0.0467(11) Uani 1 1 d . . . . .
H62 H 0.3765 0.7786 0.6037 0.056 Uiso 1 1 calc R U . . .
C10 C 0.2698(3) 0.76759(15) 0.5575(2) 0.0517(13) Uani 1 1 d . . . . .
C11 C 0.2551(3) 0.69819(13) 0.52651(19) 0.0357(9) Uani 1 1 d . . . . .
C12 C 0.2272(3) 0.73677(15) 0.5285(2) 0.0455(11) Uani 1 1 d . . . . .
H12 H 0.1762 0.7424 0.5090 0.055 Uiso 1 1 calc R U . . .
C13 C 0.3316(3) 0.68850(13) 0.55314(18) 0.0332(9) Uani 1 1 d . . . . .
C14 C 0.4458(2) 0.55302(13) 0.19407(17) 0.0291(8) Uani 1 1 d . . . . .
C15 C 0.4361(2) 0.52424(13) 0.14773(18) 0.0317(8) Uani 1 1 d . . . . .
C16 C 0.4407(2) 0.53499(14) 0.08809(19) 0.0350(9) Uani 1 1 d . . . . .
H16 H 0.4348 0.5148 0.0583 0.042 Uiso 1 1 calc R U . . .
C17 C 0.4538(2) 0.57414(14) 0.07046(18) 0.0357(9) Uani 1 1 d . . . . .
C18 C 0.4638(2) 0.60230(14) 0.11619(19) 0.0360(9) Uani 1 1 d . . . . .
H18 H 0.4739 0.6292 0.1063 0.043 Uiso 1 1 calc R U . . .
C018 C 0.2027(2) 0.46550(13) 0.21532(19) 0.0341(9) Uani 1 1 d . . . . .
C19 C 0.4594(2) 0.59245(13) 0.17673(17) 0.0312(8) Uani 1 1 d . . . . .
C020 C 0.1919(3) 0.45677(17) 0.1066(2) 0.0484(12) Uani 1 1 d . . . . .
C20 C 0.3583(2) 0.46431(14) 0.7567(2) 0.0378(10) Uani 1 1 d . . . . .
C21 C 0.3481(3) 0.49097(19) 0.8017(2) 0.0553(14) Uani 1 1 d . . . . .
H21 H 0.3576 0.5185 0.7955 0.066 Uiso 1 1 calc R U . . .
C22 C 0.3240(4) 0.4788(2) 0.8563(3) 0.0716(19) Uani 1 1 d . . . . .
H22 H 0.3146 0.4977 0.8863 0.086 Uiso 1 1 calc R U . . .
C23 C 0.3145(3) 0.4382(3) 0.8650(3) 0.073(2) Uani 1 1 d . . . . .
H23 H 0.3011 0.4290 0.9025 0.088 Uiso 1 1 calc R U . . .
C24 C 0.0728(4) 0.4960(2) 0.4408(3) 0.0600(15) Uani 1 1 d . . . . .
H24 H 0.0957 0.4702 0.4450 0.072 Uiso 1 1 calc R U . . .
C25 C 0.1210(3) 0.52945(15) 0.44682(19) 0.0383(10) Uani 1 1 d . . . . .
C26 C 0.0839(3) 0.56640(17) 0.4374(2) 0.0483(12) Uani 1 1 d . . . . .
H26 H 0.1147 0.5900 0.4399 0.058 Uiso 1 1 calc R U . . .
C27 C 0.0030(3) 0.5693(2) 0.4245(3) 0.0636(16) Uani 1 1 d . . . . .
H27 H -0.0208 0.5948 0.4186 0.076 Uiso 1 1 calc R U . . .
C28 C -0.0421(4) 0.5363(3) 0.4203(3) 0.078(2) Uani 1 1 d . . . . .
H28 H -0.0974 0.5386 0.4115 0.094 Uiso 1 1 calc R U . . .
C29 C -0.0083(4) 0.4995(3) 0.4288(3) 0.082(2) Uani 1 1 d . . . . .
H29 H -0.0402 0.4763 0.4264 0.099 Uiso 1 1 calc R U . . .
C30 C 0.3306(3) 0.38260(13) 0.2820(2) 0.0362(9) Uani 1 1 d . . . . .
C31 C 0.3600(3) 0.37637(16) 0.2273(2) 0.0473(11) Uani 1 1 d . . . . .
H31 H 0.4120 0.3846 0.2229 0.057 Uiso 1 1 calc R U . . .
C031 C 0.2353(4) 0.80973(17) 0.5572(3) 0.0668(17) Uani 1 1 d . . . . .
C32 C 0.3151(4) 0.35855(18) 0.1797(3) 0.0597(15) Uani 1 1 d . . . . .
H32 H 0.3365 0.3538 0.1433 0.072 Uiso 1 1 calc R U . . .
C33 C 0.2384(4) 0.3476(2) 0.1855(3) 0.0681(17) Uani 1 1 d . . . . .
H33 H 0.2068 0.3356 0.1528 0.082 Uiso 1 1 calc R U . . .
C033 C 0.2301(4) 0.7208(2) 0.1485(3) 0.0730(19) Uani 1 1 d . . . . .
C34 C 0.2083(4) 0.3541(2) 0.2384(3) 0.0646(16) Uani 1 1 d . . . . .
H34 H 0.1557 0.3465 0.2421 0.078 Uiso 1 1 calc R U . . .
C35 C 0.2532(3) 0.37181(17) 0.2871(3) 0.0535(13) Uani 1 1 d . . . . .
H35 H 0.2313 0.3764 0.3234 0.064 Uiso 1 1 calc R U . . .
C36 C 0.4800(7) 0.7933(2) 0.8204(4) 0.133(4) Uani 1 1 d . . . . .
H36A H 0.5088 0.8019 0.7875 0.199 Uiso 1 1 calc R U . . .
H36B H 0.4894 0.8123 0.8537 0.199 Uiso 1 1 calc R U . . .
H36C H 0.4238 0.7924 0.8065 0.199 Uiso 1 1 calc R U . . .
C37 C 0.4919(8) 0.7415(3) 0.9019(4) 0.143(4) Uani 1 1 d . U . . .
H37A H 0.4352 0.7386 0.9028 0.214 Uiso 1 1 calc R U . . .
H37B H 0.5121 0.7622 0.9304 0.214 Uiso 1 1 calc R U . . .
H37C H 0.5179 0.7161 0.9130 0.214 Uiso 1 1 calc R U . . .
C38 C 0.5993(6) 0.7562(3) 0.8466(4) 0.116(3) Uani 1 1 d . . . . .
H38A H 0.6229 0.7317 0.8645 0.174 Uiso 1 1 calc R U . . .
H38B H 0.6165 0.7791 0.8719 0.174 Uiso 1 1 calc R U . . .
H38C H 0.6157 0.7598 0.8066 0.174 Uiso 1 1 calc R U . . .
C39 C 0.5075(5) 0.75278(19) 0.8413(3) 0.075(2) Uani 1 1 d . . . . .
C40 C 0.4830(3) 0.72092(16) 0.7929(2) 0.0505(12) Uani 1 1 d . . . . .
C41 C 0.4846(3) 0.72785(14) 0.7328(2) 0.0452(11) Uani 1 1 d . . . . .
H41 H 0.4984 0.7538 0.7207 0.054 Uiso 1 1 calc R U . . .
C42 C 0.4673(3) 0.69914(13) 0.68891(19) 0.0358(9) Uani 1 1 d . . . . .
C43 C 0.4428(3) 0.65266(13) 0.76585(19) 0.0364(9) Uani 1 1 d . . . . .
C44 C 0.4601(3) 0.68258(15) 0.8091(2) 0.0445(11) Uani 1 1 d . . . . .
H44 H 0.4562 0.6768 0.8501 0.053 Uiso 1 1 calc R U . . .
C45 C 0.4475(2) 0.66003(13) 0.70471(18) 0.0328(9) Uani 1 1 d . . . . .
C46 C 0.2912(5) 0.83916(17) 0.5884(3) 0.079(2) Uani 1 1 d . . . . .
H46A H 0.2673 0.8658 0.5861 0.118 Uiso 1 1 calc R U . . .
H46B H 0.3395 0.8396 0.5692 0.118 Uiso 1 1 calc R U . . .
H46C H 0.3035 0.8315 0.6305 0.118 Uiso 1 1 calc R U . . .
C47 C 0.1583(5) 0.8095(2) 0.5844(4) 0.088(2) Uani 1 1 d . . . . .
H47A H 0.1681 0.8020 0.6268 0.132 Uiso 1 1 calc R U . . .
H47B H 0.1224 0.7901 0.5631 0.132 Uiso 1 1 calc R U . . .
H47C H 0.1347 0.8361 0.5809 0.132 Uiso 1 1 calc R U . . .
C48 C 0.2177(6) 0.8237(2) 0.4911(4) 0.096(3) Uani 1 1 d . . . . .
H48A H 0.1966 0.8509 0.4900 0.144 Uiso 1 1 calc R U . . .
H48B H 0.1791 0.8057 0.4695 0.144 Uiso 1 1 calc R U . . .
H48C H 0.2662 0.8232 0.4720 0.144 Uiso 1 1 calc R U . . .
C49 C 0.0418(3) 0.60814(17) 0.6139(2) 0.0464(12) Uani 1 1 d . . . . .
H49 H 0.0091 0.5966 0.6406 0.056 Uiso 1 1 calc R U . . .
C50 C 0.1176(3) 0.59304(14) 0.61228(19) 0.0375(10) Uani 1 1 d . . . . .
C51 C 0.1682(2) 0.60885(13) 0.57370(18) 0.0320(9) Uani 1 1 d . . . . .
C52 C 0.1398(3) 0.64117(13) 0.53752(19) 0.0354(9) Uani 1 1 d . . . . .
C53 C 0.0132(3) 0.63976(17) 0.5772(2) 0.0513(13) Uani 1 1 d . . . . .
C54 C 0.0634(3) 0.65565(15) 0.5395(2) 0.0432(11) Uani 1 1 d . . . . .
H54 H 0.0455 0.6772 0.5140 0.052 Uiso 1 1 calc R U . . .
C55 C 0.1460(5) 0.7113(4) 0.1244(5) 0.141(4) Uani 1 1 d . U . . .
H55A H 0.1265 0.7314 0.0946 0.211 Uiso 1 1 calc R U . . .
H55B H 0.1133 0.7114 0.1573 0.211 Uiso 1 1 calc R U . . .
H55C H 0.1437 0.6849 0.1055 0.211 Uiso 1 1 calc R U . . .
C56 C 0.1941(3) 0.6083(2) 0.8194(2) 0.0651(17) Uani 1 1 d . . . . .
C57 C 0.2739(3) 0.61331(18) 0.8240(2) 0.0498(12) Uani 1 1 d . . . . .
H57 H 0.3002 0.6257 0.8587 0.060 Uiso 1 1 calc R U . . .
C58 C 0.3179(3) 0.60044(14) 0.77819(18) 0.0365(9) Uani 1 1 d . . . . .
C59 C 0.2814(2) 0.58241(13) 0.72605(18) 0.0330(9) Uani 1 1 d . . . . .
C60 C 0.2750(6) 0.7275(3) 0.0970(4) 0.121(4) Uani 1 1 d . U . . .
H60A H 0.2718 0.7037 0.0716 0.182 Uiso 1 1 calc R U . . .
H60B H 0.3301 0.7329 0.1117 0.182 Uiso 1 1 calc R U . . .
H60C H 0.2530 0.7504 0.0737 0.182 Uiso 1 1 calc R U . . .
C63 C 0.0689(6) 0.6385(5) 0.8454(5) 0.160(5) Uani 1 1 d . U . . .
H63A H 0.0780 0.6633 0.8241 0.240 Uiso 1 1 calc R U . . .
H63B H 0.0374 0.6442 0.8781 0.240 Uiso 1 1 calc R U . . .
H63C H 0.0410 0.6194 0.8175 0.240 Uiso 1 1 calc R U . . .
C64 C -0.1298(4) 0.6198(3) 0.5673(4) 0.092(2) Uani 1 1 d . . . . .
H64A H -0.1212 0.6067 0.5296 0.138 Uiso 1 1 calc R U . . .
H64B H -0.1836 0.6300 0.5644 0.138 Uiso 1 1 calc R U . . .
H64C H -0.1217 0.6004 0.6001 0.138 Uiso 1 1 calc R U . . .
C65 C -0.0929(4) 0.6872(3) 0.5350(4) 0.113(4) Uani 1 1 d . . . . .
H65A H -0.0598 0.7106 0.5455 0.170 Uiso 1 1 calc R U . . .
H65B H -0.1481 0.6945 0.5355 0.170 Uiso 1 1 calc R U . . .
H65C H -0.0846 0.6779 0.4949 0.170 Uiso 1 1 calc R U . . .
C67 C 0.1302(8) 0.5819(4) 0.9050(5) 0.176(6) Uani 1 1 d . U . . .
H67A H 0.0908 0.5658 0.8808 0.264 Uiso 1 1 calc R U . . .
H67B H 0.1112 0.5886 0.9432 0.264 Uiso 1 1 calc R U . . .
H67C H 0.1792 0.5667 0.9126 0.264 Uiso 1 1 calc R U . . .
C68 C 0.2249(9) 0.7588(3) 0.1833(5) 0.157(5) Uani 1 1 d . U . . .
H68A H 0.2775 0.7667 0.2012 0.235 Uiso 1 1 calc R U . . .
H68B H 0.1912 0.7545 0.2151 0.235 Uiso 1 1 calc R U . . .
H68C H 0.2025 0.7799 0.1564 0.235 Uiso 1 1 calc R U . . .
C72 C 0.1455(4) 0.6212(3) 0.8706(3) 0.102(3) Uani 1 1 d . . . . .
C76 C 0.1888(6) 0.6510(4) 0.9134(4) 0.119(3) Uani 1 1 d . U . . .
H76A H 0.2379 0.6390 0.9319 0.178 Uiso 1 1 calc R U . . .
H76B H 0.1559 0.6581 0.9446 0.178 Uiso 1 1 calc R U . . .
H76C H 0.2006 0.6750 0.8913 0.178 Uiso 1 1 calc R U . . .
C78 C 0.3413(3) 0.67493(15) 0.1934(2) 0.0429(11) Uani 1 1 d . . . . .
H78 H 0.3730 0.6858 0.1655 0.051 Uiso 1 1 calc R U . . .
C79 C 0.3738(2) 0.64603(13) 0.23432(19) 0.0331(9) Uani 1 1 d . . . . .
C80 C 0.2654(3) 0.68811(15) 0.1922(2) 0.0474(12) Uani 1 1 d . . . . .
C81 C 0.2209(3) 0.67174(14) 0.2349(2) 0.0419(10) Uani 1 1 d . . . . .
H81 H 0.1685 0.6806 0.2359 0.050 Uiso 1 1 calc R U . . .
C82 C 0.2514(3) 0.64303(13) 0.27545(19) 0.0340(9) Uani 1 1 d . . . . .
C83 C -0.0715(3) 0.6545(2) 0.5797(3) 0.0642(16) Uani 1 1 d . . . . .
C84 C -0.0802(5) 0.6696(3) 0.6406(4) 0.095(3) Uani 1 1 d . . . . .
H84A H -0.0653 0.6487 0.6701 0.142 Uiso 1 1 calc R U . . .
H84B H -0.1349 0.6773 0.6426 0.142 Uiso 1 1 calc R U . . .
H84C H -0.0462 0.6929 0.6493 0.142 Uiso 1 1 calc R U . . .
C61 C -0.0988(5) 0.6110(3) 0.2286(6) 0.134(4) Uani 1 1 d . U . . .
H61A H -0.1535 0.6141 0.2112 0.201 Uiso 1 1 calc R U . . .
H61B H -0.0650 0.6275 0.2063 0.201 Uiso 1 1 calc R U . . .
H61C H -0.0932 0.6195 0.2706 0.201 Uiso 1 1 calc R U . . .
C97 C -0.1281(3) 0.5437(3) 0.2561(4) 0.092(3) Uani 1 1 d . U . . .
H97A H -0.1793 0.5419 0.2319 0.138 Uiso 1 1 calc R U . . .
H97B H -0.1345 0.5556 0.2951 0.138 Uiso 1 1 calc R U . . .
H97C H -0.1057 0.5169 0.2621 0.138 Uiso 1 1 calc R U . . .
C75 C -0.0833(5) 0.5595(4) 0.1588(4) 0.126(3) Uani 1 1 d . U . . .
H75A H -0.0606 0.5333 0.1524 0.189 Uiso 1 1 calc R U . . .
H75B H -0.0555 0.5799 0.1382 0.189 Uiso 1 1 calc R U . . .
H75C H -0.1389 0.5596 0.1429 0.189 Uiso 1 1 calc R U . . .
C89 C 0.1425(3) 0.4489(2) 0.0461(3) 0.075(2) Uani 1 1 d D . . . .
C90 C 0.4140(4) 0.5570(2) -0.0385(2) 0.0667(17) Uani 1 1 d . . . . .
H90A H 0.4164 0.5661 -0.0797 0.100 Uiso 1 1 calc R U . . .
H90B H 0.3593 0.5569 -0.0299 0.100 Uiso 1 1 calc R U . . .
H90C H 0.4355 0.5299 -0.0337 0.100 Uiso 1 1 calc R U . . .
C91 C 0.4357(5) 0.6276(2) -0.0084(3) 0.076(2) Uani 1 1 d . . . . .
H91A H 0.4395 0.6336 -0.0507 0.114 Uiso 1 1 calc R U . . .
H91B H 0.4694 0.6460 0.0169 0.114 Uiso 1 1 calc R U . . .
H91C H 0.3812 0.6308 -0.0002 0.114 Uiso 1 1 calc R U . . .
C92 C 0.4619(3) 0.58514(17) 0.00502(19) 0.0458(12) Uani 1 1 d . . . . .
C93 C 0.5485(4) 0.5809(2) -0.0056(3) 0.0666(17) Uani 1 1 d . . . . .
H93A H 0.5657 0.5534 0.0023 0.100 Uiso 1 1 calc R U . . .
H93B H 0.5808 0.5990 0.0214 0.100 Uiso 1 1 calc R U . . .
H93C H 0.5543 0.5878 -0.0473 0.100 Uiso 1 1 calc R U . . .
C94 C 0.3239(3) 0.4112(2) 0.8211(3) 0.0675(18) Uani 1 1 d . . . . .
H94 H 0.3148 0.3837 0.8277 0.081 Uiso 1 1 calc R U . . .
C95 C 0.3467(3) 0.42370(17) 0.7670(3) 0.0536(14) Uani 1 1 d . . . . .
H95 H 0.3544 0.4047 0.7369 0.064 Uiso 1 1 calc R U . . .
C7 C 0.3969(10) 0.7476(5) 0.3238(7) 0.099(3) Uani 0.5 1 d D U P A 2
H7 H 0.3788 0.7657 0.2927 0.119 Uiso 0.5 1 calc R U P A 2
C8 C 0.4703(9) 0.7290(4) 0.3225(6) 0.078(3) Uani 0.5 1 d D U P A 2
H8 H 0.5088 0.7391 0.2992 0.093 Uiso 0.5 1 calc R U P A 2
C9 C 0.4827(7) 0.6943(4) 0.3584(6) 0.070(3) Uani 0.5 1 d D U P A 2
H9 H 0.5229 0.6762 0.3505 0.084 Uiso 0.5 1 calc R U P A 2
C99 C 0.1084(8) 0.4047(5) 0.0531(5) 0.097(6) Uani 0.541(15) 1 d D . P C 1
H99A H 0.1519 0.3856 0.0585 0.145 Uiso 0.541(15) 1 calc R U P C 1
H99B H 0.0732 0.3978 0.0171 0.145 Uiso 0.541(15) 1 calc R U P C 1
H99C H 0.0794 0.4038 0.0882 0.145 Uiso 0.541(15) 1 calc R U P C 1
C87 C 0.1861(10) 0.4509(8) -0.0045(6) 0.103(7) Uani 0.541(15) 1 d D . P C 1
H87A H 0.2058 0.4781 -0.0085 0.155 Uiso 0.541(15) 1 calc R U P C 1
H87B H 0.1520 0.4436 -0.0409 0.155 Uiso 0.541(15) 1 calc R U P C 1
H87C H 0.2305 0.4324 0.0014 0.155 Uiso 0.541(15) 1 calc R U P C 1
C85 C 0.0756(10) 0.4742(6) 0.0395(8) 0.090(5) Uani 0.541(15) 1 d D U P C 1
H85A H 0.0488 0.4726 0.0756 0.135 Uiso 0.541(15) 1 calc R U P C 1
H85B H 0.0397 0.4656 0.0047 0.135 Uiso 0.541(15) 1 calc R U P C 1
H85C H 0.0920 0.5018 0.0335 0.135 Uiso 0.541(15) 1 calc R U P C 1
C86 C 0.1544(10) 0.4896(5) 0.0040(6) 0.074(5) Uani 0.459(15) 1 d D . P C 2
H86A H 0.1287 0.5125 0.0205 0.111 Uiso 0.459(15) 1 calc R U P C 2
H86B H 0.1308 0.4848 -0.0372 0.111 Uiso 0.459(15) 1 calc R U P C 2
H86C H 0.2105 0.4951 0.0043 0.111 Uiso 0.459(15) 1 calc R U P C 2
C73 C 0.0557(7) 0.4502(7) 0.0474(7) 0.075(6) Uani 0.459(15) 1 d D . P C 2
H73A H 0.0377 0.4245 0.0614 0.112 Uiso 0.459(15) 1 calc R U P C 2
H73B H 0.0297 0.4556 0.0070 0.112 Uiso 0.459(15) 1 calc R U P C 2
H73C H 0.0428 0.4714 0.0747 0.112 Uiso 0.459(15) 1 calc R U P C 2
C96 C 0.1754(11) 0.4201(7) 0.0108(9) 0.092(8) Uani 0.459(15) 1 d D . P C 2
H96A H 0.2272 0.4292 0.0020 0.137 Uiso 0.459(15) 1 calc R U P C 2
H96B H 0.1411 0.4164 -0.0269 0.137 Uiso 0.459(15) 1 calc R U P C 2
H96C H 0.1808 0.3948 0.0326 0.137 Uiso 0.459(15) 1 calc R U P C 2
O1 O 0.2547(12) 0.7859(7) 0.7360(9) 0.332(7) Uani 1 1 d . U . . .
N1 N 0.2022(9) 0.7139(5) 0.7196(7) 0.192(4) Uani 1 1 d . U . . .
C69 C 0.2279(8) 0.6849(3) 0.6863(5) 0.131(4) Uani 1 1 d . U . . .
H69A H 0.2679 0.6692 0.7108 0.196 Uiso 1 1 calc R U . . .
H69B H 0.2509 0.6966 0.6524 0.196 Uiso 1 1 calc R U . . .
H69C H 0.1840 0.6676 0.6713 0.196 Uiso 1 1 calc R U . . .
C70 C 0.2720(14) 0.7384(7) 0.7392(10) 0.236(5) Uani 1 1 d . U . . .
H70 H 0.3221 0.7273 0.7523 0.283 Uiso 1 1 calc R U . . .
C77 C 0.1241(12) 0.7338(7) 0.7086(10) 0.253(7) Uani 1 1 d . U . . .
H77A H 0.1164 0.7442 0.6676 0.380 Uiso 1 1 calc R U . . .
H77B H 0.1217 0.7558 0.7370 0.380 Uiso 1 1 calc R U . . .
H77C H 0.0827 0.7144 0.7140 0.380 Uiso 1 1 calc R U . . .
N4 N 0.1847(4) 0.5874(2) 0.1064(3) 0.0934(19) Uani 1 1 d . U . . .
C98 C 0.2245(6) 0.5674(2) 0.1548(3) 0.094(3) Uani 1 1 d . U . . .
H98A H 0.2523 0.5867 0.1823 0.142 Uiso 1 1 calc R U . . .
H98B H 0.2623 0.5489 0.1405 0.142 Uiso 1 1 calc R U . . .
H98C H 0.1869 0.5525 0.1758 0.142 Uiso 1 1 calc R U . . .
C101 C 0.1106(6) 0.5915(4) 0.1012(6) 0.140(3) Uani 1 1 d . U . . .
H101 H 0.0837 0.5797 0.1314 0.168 Uiso 1 1 calc R U . . .
O5 O 0.0713(7) 0.6091(5) 0.0615(7) 0.254(6) Uani 1 1 d . U . . .
C88 C 0.2399(7) 0.6013(5) 0.0685(5) 0.164(5) Uani 1 1 d . U . . .
H88A H 0.2892 0.6082 0.0929 0.246 Uiso 1 1 calc R U . . .
H88B H 0.2188 0.6250 0.0466 0.246 Uiso 1 1 calc R U . . .
H88C H 0.2496 0.5803 0.0399 0.246 Uiso 1 1 calc R U . . .
C2 C 0.4269(7) 0.6823(4) 0.4266(7) 0.071(3) Uani 0.5 1 d D U P A 1

loop_
_atom_site_aniso_label
_atom_site_aniso_U_11
_atom_site_aniso_U_22
_atom_site_aniso_U_33
_atom_site_aniso_U_23
_atom_site_aniso_U_13
_atom_site_aniso_U_12
Cu1 0.0343(3) 0.0342(3) 0.0288(3) -0.0028(2) 0.0043(2) -0.0011(3)
Cu2 0.0367(3) 0.0426(4) 0.0285(3) -0.0003(3) 0.0013(3) 0.0054(3)
Cu3 0.0287(3) 0.0336(3) 0.0361(3) 0.0028(2) 0.0023(2) 0.0022(2)
Cu4 0.0502(4) 0.0434(4) 0.0281(3) 0.0020(3) 0.0015(3) 0.0150(3)
Cu5 0.0351(3) 0.0423(4) 0.0241(3) 0.0005(2) -0.0021(2) -0.0083(3)
Cu6 0.0345(3) 0.0524(4) 0.0298(3) -0.0064(3) -0.0068(3) 0.0108(3)
Cu7 0.0276(3) 0.0365(4) 0.0382(3) 0.0092(3) -0.0056(3) -0.0008(2)
Cu8 0.0408(4) 0.0373(4) 0.0298(3) 0.0010(3) -0.0052(3) 0.0074(3)
Cl0L 0.0369(7) 0.0415(8) 0.0339(7) 0.0013(5) 0.0004(5) 0.0027(5)
Cl0M 0.0481(10) 0.0494(10) 0.0481(10) 0.0001(7) 0.0070(7) 0.0047(7)
S00A 0.0312(5) 0.0378(6) 0.0303(5) -0.0012(4) 0.0000(4) -0.0028(4)
S00B 0.0318(5) 0.0369(6) 0.0339(5) -0.0004(4) 0.0023(4) -0.0016(4)
S00C 0.0319(5) 0.0357(5) 0.0335(5) -0.0013(4) 0.0019(4) 0.0020(4)
S00D 0.0378(5) 0.0423(6) 0.0278(5) 0.0019(4) -0.0003(4) 0.0016(4)
S00F 0.0400(5) 0.0358(5) 0.0281(5) 0.0022(4) -0.0015(4) 0.0051(4)
S00I 0.0452(6) 0.0350(6) 0.0321(5) 0.0009(4) -0.0006(4) -0.0026(5)
S00K 0.0308(5) 0.0491(6) 0.0363(5) 0.0090(5) -0.0004(4) 0.0019(5)
S009 0.0326(5) 0.0365(5) 0.0310(5) -0.0011(4) 0.0030(4) 0.0029(4)
P00E 0.0285(5) 0.0297(5) 0.0314(5) 0.0013(4) -0.0001(4) -0.0006(4)
P00G 0.0247(5) 0.0351(6) 0.0317(5) 0.0065(4) -0.0019(4) 0.0000(4)
P00H 0.0313(5) 0.0347(6) 0.0264(5) -0.0004(4) 0.0009(4) -0.0029(4)
P00J 0.0313(5) 0.0345(6) 0.0305(5) 0.0013(4) 0.0029(4) -0.0017(4)
O00N 0.0246(13) 0.0364(16) 0.0300(14) -0.0045(11) -0.0039(11) 0.0030(11)
O00O 0.0273(14) 0.0386(16) 0.0259(13) -0.0028(11) -0.0027(11) -0.0009(11)
O00P 0.0292(14) 0.0393(16) 0.0256(13) 0.0037(11) 0.0008(11) 0.0032(12)
O00Q 0.0379(15) 0.0346(15) 0.0228(13) 0.0013(11) -0.0020(11) 0.0001(12)
O00T 0.0384(16) 0.0289(15) 0.0319(14) -0.0017(11) -0.0032(12) 0.0035(12)
O00U 0.0421(16) 0.0310(15) 0.0255(13) -0.0014(11) -0.0002(12) -0.0001(12)
O00V 0.0257(14) 0.0342(16) 0.0379(15) 0.0067(12) -0.0029(11) -0.0016(11)
O00W 0.0336(15) 0.0370(16) 0.0309(14) -0.0026(12) 0.0021(12) -0.0055(12)
O00Y 0.0314(15) 0.0406(17) 0.0311(15) 0.0045(12) 0.0029(11) 0.0075(12)
O010 0.0317(15) 0.0390(17) 0.0387(16) 0.0090(13) -0.0087(12) 0.0015(13)
O011 0.0409(16) 0.0453(18) 0.0263(14) -0.0047(12) 0.0058(12) -0.0107(14)
O014 0.0422(17) 0.0412(17) 0.0284(15) 0.0036(12) -0.0040(12) -0.0068(13)
O015 0.0392(18) 0.086(3) 0.0329(17) -0.0144(17) 0.0036(14) -0.0182(18)
O016 0.0321(17) 0.096(3) 0.0403(18) -0.0224(18) 0.0009(14) -0.0007(18)
O60 0.0300(14) 0.0464(18) 0.0262(14) -0.0020(12) 0.0031(11) 0.0034(13)
O61 0.0308(14) 0.0358(16) 0.0357(15) 0.0049(12) -0.0037(12) -0.0006(12)
O62 0.0353(16) 0.0395(17) 0.0386(16) 0.0090(13) 0.0023(13) 0.0017(13)
O63 0.0404(16) 0.0346(16) 0.0365(16) -0.0004(12) 0.0043(13) 0.0031(13)
O64 0.0510(19) 0.0358(17) 0.0354(16) 0.0000(13) 0.0102(14) 0.0037(14)
O65 0.0316(15) 0.0438(18) 0.0428(17) -0.0009(14) -0.0038(13) 0.0050(13)
C1 0.049(4) 0.067(5) 0.116(6) 0.036(5) 0.028(5) -0.004(4)
C01B 0.032(2) 0.030(2) 0.030(2) 0.0024(16) -0.0066(16) 0.0020(16)
C01E 0.031(2) 0.033(2) 0.029(2) -0.0030(16) -0.0016(16) 0.0011(17)
C01F 0.0272(19) 0.039(2) 0.0257(19) 0.0024(16) 0.0015(15) -0.0007(16)
C01I 0.0246(18) 0.037(2) 0.0221(17) 0.0028(15) 0.0002(14) 0.0019(16)
C01L 0.0259(19) 0.038(2) 0.029(2) -0.0001(16) 0.0023(15) 0.0006(16)
C01M 0.028(2) 0.045(3) 0.034(2) 0.0024(18) -0.0032(16) -0.0045(18)
C01O 0.032(2) 0.041(2) 0.036(2) 0.0082(18) 0.0025(17) 0.0071(18)
C01S 0.031(2) 0.051(3) 0.040(2) -0.010(2) -0.0053(18) 0.001(2)
C01T 0.042(2) 0.052(3) 0.026(2) -0.0005(18) -0.0007(18) 0.003(2)
C01W 0.034(2) 0.054(3) 0.027(2) 0.0066(18) 0.0054(17) 0.0039(19)
C01Y 0.028(2) 0.054(3) 0.036(2) 0.010(2) -0.0058(17) -0.0013(19)
C74 0.078(4) 0.059(4) 0.087(5) 0.004(3) 0.005(4) 0.009(3)
C100 0.026(2) 0.064(3) 0.068(3) 0.008(3) -0.016(2) 0.000(2)
C02R 0.037(3) 0.085(4) 0.042(3) 0.007(3) 0.011(2) 0.007(3)
C6 0.124(5) 0.098(5) 0.148(6) 0.041(5) 0.011(5) 0.019(4)
C5 0.117(6) 0.093(5) 0.123(6) 0.033(5) 0.000(5) 0.009(5)
C3 0.074(5) 0.081(5) 0.107(5) 0.020(5) 0.019(5) 0.006(4)
C4 0.100(6) 0.086(6) 0.113(6) 0.018(5) 0.013(5) 0.003(5)
C66 0.032(2) 0.029(2) 0.0248(18) -0.0001(15) -0.0034(15) -0.0017(16)
C71 0.047(2) 0.032(2) 0.033(2) 0.0013(17) -0.0008(18) 0.0008(19)
C62 0.056(3) 0.032(2) 0.050(3) -0.004(2) -0.005(2) 0.002(2)
C10 0.067(3) 0.037(3) 0.049(3) -0.007(2) -0.003(2) 0.013(2)
C11 0.041(2) 0.034(2) 0.031(2) 0.0024(17) 0.0005(17) 0.0050(18)
C12 0.046(3) 0.040(3) 0.047(3) -0.002(2) -0.007(2) 0.008(2)
C13 0.042(2) 0.031(2) 0.0261(19) 0.0012(16) 0.0012(16) 0.0029(18)
C14 0.0238(18) 0.037(2) 0.0257(19) 0.0022(16) 0.0001(14) 0.0000(16)
C15 0.0280(19) 0.040(2) 0.0266(19) -0.0002(16) -0.0006(15) -0.0004(17)
C16 0.031(2) 0.045(3) 0.029(2) -0.0029(18) 0.0036(16) 0.0000(18)
C17 0.032(2) 0.050(3) 0.0239(19) 0.0034(17) 0.0002(16) -0.0033(19)
C18 0.034(2) 0.042(2) 0.031(2) 0.0066(17) -0.0008(17) -0.0039(18)
C018 0.034(2) 0.036(2) 0.031(2) -0.0029(17) -0.0016(17) -0.0013(17)
C19 0.0287(19) 0.040(2) 0.0244(19) 0.0020(16) 0.0020(15) -0.0014(17)
C020 0.042(3) 0.072(4) 0.029(2) -0.014(2) -0.0087(19) 0.002(2)
C20 0.0228(19) 0.047(3) 0.042(2) 0.0099(19) -0.0028(17) -0.0032(18)
C21 0.060(3) 0.066(4) 0.040(3) -0.004(2) 0.006(2) -0.020(3)
C22 0.075(4) 0.098(5) 0.043(3) -0.012(3) 0.013(3) -0.041(4)
C23 0.045(3) 0.122(6) 0.050(3) 0.037(4) -0.002(3) -0.016(4)
C24 0.057(3) 0.065(4) 0.056(3) 0.004(3) -0.002(3) -0.018(3)
C25 0.038(2) 0.049(3) 0.027(2) -0.0014(18) 0.0000(17) -0.009(2)
C26 0.048(3) 0.059(3) 0.037(2) -0.002(2) -0.001(2) 0.005(2)
C27 0.049(3) 0.089(5) 0.051(3) 0.006(3) -0.001(3) 0.009(3)
C28 0.041(3) 0.117(6) 0.072(4) 0.012(4) -0.011(3) -0.007(4)
C29 0.056(4) 0.118(6) 0.068(4) 0.000(4) -0.012(3) -0.039(4)
C30 0.035(2) 0.035(2) 0.038(2) 0.0015(18) 0.0031(18) -0.0003(18)
C31 0.048(3) 0.053(3) 0.041(3) -0.008(2) 0.004(2) 0.001(2)
C031 0.083(4) 0.043(3) 0.070(4) -0.011(3) -0.014(3) 0.018(3)
C32 0.071(4) 0.065(4) 0.043(3) -0.017(3) 0.005(3) -0.005(3)
C33 0.077(4) 0.075(4) 0.047(3) -0.010(3) -0.014(3) -0.026(3)
C033 0.065(4) 0.070(4) 0.083(4) 0.044(4) 0.008(3) 0.020(3)
C34 0.055(3) 0.071(4) 0.064(4) -0.006(3) -0.010(3) -0.024(3)
C35 0.048(3) 0.062(3) 0.050(3) 0.000(2) 0.003(2) -0.016(3)
C36 0.211(12) 0.066(5) 0.108(7) -0.057(5) -0.038(7) 0.020(6)
C37 0.252(12) 0.114(7) 0.067(5) -0.053(5) 0.040(6) -0.060(8)
C38 0.146(9) 0.104(7) 0.090(6) -0.042(5) -0.022(6) -0.040(6)
C39 0.128(6) 0.052(4) 0.043(3) -0.016(3) 0.006(3) -0.013(4)
C40 0.068(3) 0.043(3) 0.039(3) -0.014(2) 0.001(2) -0.003(2)
C41 0.058(3) 0.034(2) 0.043(3) -0.0057(19) 0.004(2) -0.002(2)
C42 0.039(2) 0.039(2) 0.029(2) -0.0018(17) -0.0016(17) 0.0039(18)
C43 0.038(2) 0.037(2) 0.032(2) -0.0045(17) -0.0032(17) 0.0017(18)
C44 0.053(3) 0.050(3) 0.029(2) -0.0057(19) 0.003(2) -0.002(2)
C45 0.033(2) 0.035(2) 0.029(2) -0.0027(16) -0.0005(16) 0.0015(17)
C46 0.107(5) 0.036(3) 0.088(5) -0.011(3) -0.008(4) 0.024(3)
C47 0.093(5) 0.071(5) 0.101(6) -0.023(4) 0.012(4) 0.032(4)
C48 0.145(7) 0.043(4) 0.089(5) 0.000(3) -0.032(5) 0.023(4)
C49 0.034(2) 0.064(3) 0.043(3) 0.006(2) 0.0096(19) 0.009(2)
C50 0.032(2) 0.049(3) 0.032(2) 0.0047(19) 0.0020(17) 0.0083(19)
C51 0.0270(19) 0.040(2) 0.0283(19) -0.0029(16) -0.0005(15) 0.0052(17)
C52 0.035(2) 0.037(2) 0.033(2) -0.0021(17) 0.0016(17) 0.0056(18)
C53 0.036(2) 0.065(3) 0.053(3) 0.006(2) 0.008(2) 0.021(2)
C54 0.041(2) 0.046(3) 0.041(2) 0.004(2) -0.0015(19) 0.014(2)
C55 0.076(5) 0.169(9) 0.169(9) 0.114(8) -0.021(5) 0.016(6)
C56 0.050(3) 0.111(5) 0.037(3) -0.003(3) 0.013(2) 0.012(3)
C57 0.046(3) 0.074(4) 0.030(2) -0.006(2) 0.008(2) 0.005(2)
C58 0.037(2) 0.046(3) 0.026(2) 0.0053(17) 0.0032(17) 0.0040(19)
C59 0.031(2) 0.040(2) 0.028(2) 0.0040(16) 0.0048(16) 0.0061(17)
C60 0.112(6) 0.147(8) 0.107(6) 0.095(6) 0.019(5) 0.038(6)
C63 0.110(7) 0.254(13) 0.120(8) -0.066(8) 0.032(6) 0.067(8)
C64 0.041(3) 0.119(7) 0.114(6) -0.001(5) 0.000(4) 0.023(4)
C65 0.066(4) 0.151(8) 0.130(7) 0.069(6) 0.034(5) 0.067(5)
C67 0.194(11) 0.241(13) 0.118(8) -0.022(8) 0.120(8) -0.051(10)
C68 0.251(13) 0.077(6) 0.139(9) 0.044(6) 0.006(9) 0.047(7)
C72 0.062(4) 0.186(10) 0.060(4) -0.037(5) 0.026(3) 0.010(5)
C76 0.107(6) 0.177(9) 0.079(5) -0.047(6) 0.037(5) 0.019(6)
C78 0.042(2) 0.043(3) 0.043(2) 0.013(2) 0.004(2) -0.001(2)
C79 0.033(2) 0.031(2) 0.034(2) 0.0026(16) -0.0015(16) -0.0027(17)
C80 0.046(3) 0.045(3) 0.051(3) 0.018(2) 0.000(2) 0.007(2)
C81 0.034(2) 0.041(3) 0.049(3) 0.008(2) -0.0005(19) 0.0080(19)
C82 0.035(2) 0.032(2) 0.034(2) -0.0007(17) -0.0008(17) 0.0000(17)
C83 0.047(3) 0.072(4) 0.075(4) 0.007(3) 0.012(3) 0.024(3)
C84 0.075(5) 0.113(7) 0.102(6) -0.009(5) 0.037(4) 0.029(4)
C61 0.061(4) 0.092(6) 0.231(10) 0.017(6) -0.057(6) 0.015(4)
C97 0.034(3) 0.126(6) 0.114(6) 0.044(5) -0.002(3) 0.002(3)
C75 0.061(4) 0.244(10) 0.066(4) 0.016(6) -0.026(4) 0.020(6)
C89 0.047(3) 0.132(6) 0.041(3) -0.028(3) -0.019(2) 0.011(4)
C90 0.081(4) 0.088(5) 0.028(2) 0.006(3) -0.008(2) -0.031(3)
C91 0.126(6) 0.068(4) 0.033(3) 0.013(3) 0.007(3) 0.014(4)
C92 0.054(3) 0.061(3) 0.022(2) 0.0025(19) 0.0053(19) -0.010(2)
C93 0.068(4) 0.095(5) 0.040(3) -0.009(3) 0.019(3) -0.021(3)
C94 0.046(3) 0.077(4) 0.081(5) 0.044(4) 0.014(3) 0.003(3)
C95 0.043(3) 0.049(3) 0.070(4) 0.024(3) 0.013(2) 0.006(2)
C7 0.109(6) 0.079(5) 0.107(6) 0.027(5) 0.004(5) 0.006(5)
C8 0.084(5) 0.067(5) 0.081(5) 0.019(5) 0.008(5) -0.014(5)
C9 0.064(4) 0.063(5) 0.087(5) 0.015(4) 0.016(4) -0.002(4)
C99 0.070(8) 0.168(16) 0.052(7) -0.064(9) 0.003(6) -0.040(9)
C87 0.102(12) 0.15(2) 0.045(8) -0.021(10) -0.027(7) 0.016(14)
C85 0.064(9) 0.129(13) 0.069(8) -0.002(9) -0.024(7) 0.003(9)
C86 0.088(11) 0.081(11) 0.045(7) 0.011(7) -0.024(7) 0.002(8)
C73 0.035(7) 0.137(18) 0.046(7) -0.004(10) -0.022(6) -0.013(9)
C96 0.084(11) 0.122(16) 0.059(11) -0.064(12) -0.033(9) 0.023(12)
O1 0.328(13) 0.327(13) 0.334(13) -0.012(12) 0.005(11) -0.013(12)
N1 0.163(7) 0.201(7) 0.213(7) -0.041(6) 0.022(6) 0.028(6)
C69 0.180(9) 0.108(7) 0.108(7) -0.003(6) 0.031(6) 0.040(7)
C70 0.221(8) 0.235(8) 0.249(8) -0.040(7) 0.013(7) 0.013(7)
C77 0.191(12) 0.290(14) 0.286(13) 0.006(12) 0.060(11) 0.022(11)
N4 0.064(3) 0.147(6) 0.069(4) 0.021(4) 0.006(3) 0.006(4)
C98 0.149(7) 0.073(5) 0.057(4) 0.000(3) -0.004(4) 0.024(5)
C101 0.073(5) 0.205(8) 0.137(7) 0.004(7) -0.010(5) 0.022(6)
O5 0.167(9) 0.319(14) 0.260(13) -0.031(11) -0.048(9) 0.062(9)
C88 0.137(9) 0.261(13) 0.098(7) 0.066(8) 0.033(6) 0.007(9)
C2 0.046(4) 0.074(5) 0.097(5) 0.032(5) 0.028(4) -0.004(4)

loop_
_atom_type_symbol
_atom_type_description
_atom_type_scat_dispersion_real
_atom_type_scat_dispersion_imag
_atom_type_scat_source
C C 0.0137 0.0067 'International Tables Vol C Tables 4.2.6.8 and 6.1.1.4'
H H 0.0000 0.0000 'International Tables Vol C Tables 4.2.6.8 and 6.1.1.4'
Cl Cl 0.3281 0.5435 'International Tables Vol C Tables 4.2.6.8 and 6.1.1.4'
Cu Cu -2.7974 3.6876 'International Tables Vol C Tables 4.2.6.8 and 6.1.1.4'
N N 0.0241 0.0134 'International Tables Vol C Tables 4.2.6.8 and 6.1.1.4'
O O 0.0389 0.0241 'International Tables Vol C Tables 4.2.6.8 and 6.1.1.4'
P P 0.2543 0.3332 'International Tables Vol C Tables 4.2.6.8 and 6.1.1.4'
S S 0.2925 0.4295 'International Tables Vol C Tables 4.2.6.8 and 6.1.1.4'

loop_
_geom_angle_atom_site_label_1
_geom_angle_atom_site_label_2
_geom_angle_atom_site_label_3
_geom_angle
_geom_angle_site_symmetry_1
_geom_angle_site_symmetry_3
_geom_angle_publ_flag
Cl0L Cu1 Cu5 104.03(4) . . ?
Cl0L Cu1 S00F 160.74(4) . . ?
S00F Cu1 Cu5 95.23(3) . . ?
O00T Cu1 Cu5 131.26(9) . . ?
O00T Cu1 Cl0L 85.74(9) . . ?
O00T Cu1 S00F 81.40(9) . . ?
O00T Cu1 O00W 171.15(13) . . ?
O00T Cu1 O00Y 94.89(13) . . ?
O00T Cu1 O011 91.33(12) . . ?
O00W Cu1 Cu5 40.00(9) . . ?
O00W Cu1 Cl0L 95.19(9) . . ?
O00W Cu1 S00F 99.72(9) . . ?
O00W Cu1 O00Y 93.96(13) . . ?
O00W Cu1 O011 79.83(12) . . ?
O00Y Cu1 Cu5 132.93(9) . . ?
O00Y Cu1 Cl0L 85.57(9) . . ?
O00Y Cu1 S00F 81.32(9) . . ?
O00Y Cu1 O011 173.76(13) . . ?
O011 Cu1 Cu5 41.08(8) . . ?
O011 Cu1 Cl0L 94.36(10) . . ?
O011 Cu1 S00F 100.20(10) . . ?
S00I Cu2 Cl0L 158.45(5) . . ?
O00T Cu2 Cl0L 83.89(9) . . ?
O00T Cu2 S00I 81.18(9) . . ?
O00T Cu2 O00U 87.91(12) . . ?
O00T Cu2 O015 89.79(13) . . ?
O00U Cu2 Cl0L 83.85(9) . . ?
O00U Cu2 S00I 80.16(9) . . ?
O015 Cu2 Cl0L 90.19(11) . . ?
O015 Cu2 S00I 105.17(12) . . ?
O015 Cu2 O00U 173.80(13) . . ?
O62 Cu2 Cl0L 98.11(10) . . ?
O62 Cu2 S00I 96.39(10) . . ?
O62 Cu2 O00T 177.28(13) . . ?
O62 Cu2 O00U 90.47(12) . . ?
O62 Cu2 O015 92.04(14) . . ?
Cl0L Cu3 Cu7 101.02(4) 3_666 . ?
Cl0L Cu3 S00D 161.14(4) 3_666 3_666 ?
S00D Cu3 Cu7 97.82(3) 3_666 . ?
O00U Cu3 Cu7 134.57(9) 3_666 . ?
O00U Cu3 Cl0L 86.15(9) 3_666 3_666 ?
O00U Cu3 S00D 80.03(9) 3_666 3_666 ?
O00U Cu3 O00V 174.47(12) 3_666 . ?
O00V Cu3 Cu7 40.26(8) . . ?
O00V Cu3 Cl0L 93.06(9) . 3_666 ?
O00V Cu3 S00D 101.90(9) . 3_666 ?
O60 Cu3 Cu7 131.02(10) 3_666 . ?
O60 Cu3 Cl0L 87.15(9) 3_666 3_666 ?
O60 Cu3 S00D 81.07(9) 3_666 3_666 ?
O60 Cu3 O00U 93.80(13) 3_666 3_666 ?
O60 Cu3 O00V 91.62(12) 3_666 . ?
O60 Cu3 O61 172.02(13) 3_666 . ?
O61 Cu3 Cu7 41.29(9) . . ?
O61 Cu3 Cl0L 92.50(9) . 3_666 ?
O61 Cu3 S00D 101.19(9) . 3_666 ?
O61 Cu3 O00U 94.13(12) . 3_666 ?
O61 Cu3 O00V 80.43(12) . . ?
Cl0M Cu4 S00B 158.19(5) . . ?
O00N Cu4 Cl0M 84.83(9) . . ?
O00N Cu4 S00B 79.70(8) . . ?
O00N Cu4 O00O 90.19(12) . . ?
O00O Cu4 Cl0M 85.23(9) . . ?
O00O Cu4 S00B 79.58(8) . . ?
O63 Cu4 Cl0M 92.38(10) . . ?
O63 Cu4 S00B 102.90(10) . . ?
O63 Cu4 O00N 177.19(13) . . ?
O63 Cu4 O00O 89.25(12) . . ?
O63 Cu4 O64 89.74(13) . . ?
O64 Cu4 Cl0M 91.80(11) . . ?
O64 Cu4 S00B 103.58(11) . . ?
O64 Cu4 O00N 90.67(12) . . ?
O64 Cu4 O00O 176.83(13) . . ?
Cl0M Cu5 Cu1 104.34(4) . . ?
S00C Cu5 Cu1 97.67(3) . . ?
S00C Cu5 Cl0M 157.98(5) . . ?
O00N Cu5 Cu1 133.85(9) . . ?
O00N Cu5 Cl0M 82.83(9) . . ?
O00N Cu5 S00C 81.44(8) . . ?
O00N Cu5 O011 172.94(13) . . ?
O00P Cu5 Cu1 131.48(9) . . ?
O00P Cu5 Cl0M 83.44(9) . . ?
O00P Cu5 S00C 82.49(9) . . ?
O00P Cu5 O00N 94.39(12) . . ?
O00P Cu5 O00W 171.41(12) . . ?
O00P Cu5 O011 91.41(12) . . ?
O00W Cu5 Cu1 40.32(8) . . ?
O00W Cu5 Cl0M 96.10(10) . . ?
O00W Cu5 S00C 100.30(9) . . ?
O00W Cu5 O00N 94.06(12) . . ?
O00W Cu5 O011 80.05(12) . . ?
O011 Cu5 Cu1 40.99(8) . . ?
O011 Cu5 Cl0M 93.86(10) . . ?
O011 Cu5 S00C 103.34(10) . . ?
Cl0M Cu6 S00A 158.11(5) . . ?
O00P Cu6 Cl0M 85.40(9) . . ?
O00P Cu6 S00A 79.26(8) . . ?
O00P Cu6 O00Q 90.79(12) . . ?
O00Q Cu6 Cl0M 85.80(9) . . ?
O00Q Cu6 S00A 78.94(9) . . ?
O016 Cu6 Cl0M 93.92(13) . . ?
O016 Cu6 S00A 101.46(13) . . ?
O016 Cu6 O00P 89.69(13) . . ?
O016 Cu6 O00Q 179.42(15) . . ?
O65 Cu6 Cl0M 89.46(11) 3_666 . ?
O65 Cu6 S00A 106.28(10) 3_666 . ?
O65 Cu6 O00P 174.41(13) 3_666 . ?
O65 Cu6 O00Q 91.05(13) 3_666 . ?
O65 Cu6 O016 88.44(14) 3_666 . ?
Cl0M Cu7 Cu3 104.58(4) . . ?
S009 Cu7 Cu3 98.65(3) . . ?
S009 Cu7 Cl0M 156.77(5) . . ?
O00O Cu7 Cu3 130.32(9) . . ?
O00O Cu7 Cl0M 82.75(9) . . ?
O00O Cu7 S009 82.60(8) . . ?
O00O Cu7 O00Q 95.64(12) . . ?
O00O Cu7 O00V 170.71(12) . . ?
O00O Cu7 O61 90.39(12) . . ?
O00Q Cu7 Cu3 133.84(9) . . ?
O00Q Cu7 Cl0M 82.50(9) . . ?
O00Q Cu7 S009 81.11(8) . . ?
O00Q Cu7 O61 173.43(12) . . ?
O00V Cu7 Cu3 41.44(8) . . ?
O00V Cu7 Cl0M 95.16(10) . . ?
O00V Cu7 S009 102.04(9) . . ?
O00V Cu7 O00Q 93.05(12) . . ?
O00V Cu7 O61 80.79(12) . . ?
O61 Cu7 Cu3 40.47(8) . . ?
O61 Cu7 Cl0M 95.73(10) . . ?
O61 Cu7 S009 102.30(9) . . ?
S00K Cu8 Cl0L 156.55(5) . . ?
O00Y Cu8 Cl0L 83.12(9) . . ?
O00Y Cu8 S00K 79.86(9) . . ?
O010 Cu8 Cl0L 94.08(10) . . ?
O010 Cu8 S00K 102.30(10) . . ?
O010 Cu8 O00Y 176.67(13) . . ?
O010 Cu8 O014 91.65(13) . . ?
O010 Cu8 O60 89.36(13) . . ?
O014 Cu8 Cl0L 93.27(10) . . ?
O014 Cu8 S00K 102.80(10) . . ?
O014 Cu8 O00Y 90.32(13) . . ?
O014 Cu8 O60 176.94(13) . . ?
O60 Cu8 Cl0L 83.78(9) . . ?
O60 Cu8 S00K 79.79(9) . . ?
O60 Cu8 O00Y 88.55(12) . . ?
Cu1 Cl0L Cu2 74.92(4) . . ?
Cu1 Cl0L Cu8 75.06(4) . . ?
Cu2 Cl0L Cu8 121.04(5) . . ?
Cu3 Cl0L Cu1 115.73(5) 3_666 . ?
Cu3 Cl0L Cu2 74.90(4) 3_666 . ?
Cu3 Cl0L Cu8 74.42(4) 3_666 . ?
Cu4 Cl0M Cu5 76.08(5) . . ?
Cu4 Cl0M Cu7 75.78(5) . . ?
Cu5 Cl0M Cu7 118.25(6) . . ?
Cu6 Cl0M Cu4 123.39(7) . . ?
Cu6 Cl0M Cu5 75.72(5) . . ?
Cu6 Cl0M Cu7 76.08(5) . . ?
C19 S00A Cu6 93.24(14) . . ?
C79 S00A Cu6 92.62(14) . . ?
C79 S00A C19 100.51(19) . . ?
C01F S00B Cu4 92.51(13) . . ?
C01F S00B C018 100.8(2) . . ?
C018 S00B Cu4 93.22(14) . . ?
C01L S00C Cu5 91.77(14) . . ?
C01L S00C C82 104.77(19) . . ?
C82 S00C Cu5 91.05(14) . . ?
C43 S00D Cu3 91.22(14) . 3_666 ?
C43 S00D C58 104.1(2) . . ?
C58 S00D Cu3 90.76(14) . 3_666 ?
C11 S00F Cu1 91.71(14) . . ?
C11 S00F C52 102.9(2) . . ?
C52 S00F Cu1 91.57(14) . . ?
C71 S00I Cu2 92.26(15) . . ?
C71 S00I C42 103.0(2) . . ?
C42 S00I Cu2 92.27(15) . . ?
C01W S00K Cu8 93.53(15) . . ?
C50 S00K Cu8 92.54(15) . . ?
C50 S00K C01W 101.1(2) . . ?
C01E S009 Cu7 91.24(13) . . ?
C15 S009 Cu7 92.57(14) . . ?
C15 S009 C01E 102.8(2) . . ?
O61 P00E C30 105.56(19) . . ?
O62 P00E O61 111.41(17) 3_666 . ?
O62 P00E C30 109.5(2) 3_666 . ?
O63 P00E O61 111.84(18) . . ?
O63 P00E O62 111.05(18) . 3_666 ?
O63 P00E C30 107.18(19) . . ?
O00V P00G C20 106.02(19) 3_666 . ?
O010 P00G O00V 111.12(17) . 3_666 ?
O010 P00G O65 110.91(18) . . ?
O010 P00G C20 110.10(19) . . ?
O65 P00G O00V 111.85(17) . 3_666 ?
O65 P00G C20 106.6(2) . . ?
O00W P00H C25 106.1(2) . . ?
O014 P00H O00W 111.14(16) . . ?
O014 P00H C25 109.17(19) . . ?
O64 P00H O00W 111.01(18) . . ?
O64 P00H O014 111.11(18) . . ?
O64 P00H C25 108.1(2) . . ?
O011 P00J C1 110.4(4) . . ?
O011 P00J C2 103.4(4) . . ?
O015 P00J O011 111.87(18) . . ?
O015 P00J O016 109.9(2) . . ?
O015 P00J C1 110.4(4) . . ?
O015 P00J C2 101.4(5) . . ?
O016 P00J O011 110.85(19) . . ?
O016 P00J C1 103.2(4) . . ?
O016 P00J C2 119.0(5) . . ?
Cu5 O00N Cu4 108.09(12) . . ?
C01I O00N Cu4 124.0(3) . . ?
C01I O00N Cu5 123.3(3) . . ?
Cu7 O00O Cu4 109.97(13) . . ?
C01B O00O Cu4 125.8(3) . . ?
C01B O00O Cu7 123.9(3) . . ?
Cu5 O00P Cu6 108.84(13) . . ?
C66 O00P Cu5 123.5(3) . . ?
C66 O00P Cu6 126.7(3) . . ?
Cu7 O00Q Cu6 108.39(13) . . ?
C14 O00Q Cu6 125.5(3) . . ?
C14 O00Q Cu7 123.6(3) . . ?
Cu1 O00T Cu2 109.80(14) . . ?
C13 O00T Cu1 124.9(3) . . ?
C13 O00T Cu2 124.6(3) . . ?
Cu3 O00U Cu2 106.35(13) 3_666 . ?
C45 O00U Cu2 122.9(3) . . ?
C45 O00U Cu3 123.4(3) . 3_666 ?
Cu7 O00V Cu3 98.30(12) . . ?
P00G O00V Cu3 131.66(16) 3_666 . ?
P00G O00V Cu7 127.87(17) 3_666 . ?
Cu5 O00W Cu1 99.68(13) . . ?
P00H O00W Cu1 130.53(17) . . ?
P00H O00W Cu5 127.98(17) . . ?
Cu1 O00Y Cu8 108.19(13) . . ?
C51 O00Y Cu1 123.6(3) . . ?
C51 O00Y Cu8 123.9(3) . . ?
P00G O010 Cu8 136.58(19) . . ?
Cu1 O011 Cu5 97.92(13) . . ?
P00J O011 Cu1 129.68(17) . . ?
P00J O011 Cu5 131.18(18) . . ?
P00H O014 Cu8 137.77(19) . . ?
P00J O015 Cu2 134.5(2) . . ?
P00J O016 Cu6 135.6(2) . . ?
Cu3 O60 Cu8 108.65(14) 3_666 . ?
C59 O60 Cu3 125.1(3) . 3_666 ?
C59 O60 Cu8 125.8(3) . . ?
Cu3 O61 Cu7 98.24(13) . . ?
P00E O61 Cu3 133.12(18) . . ?
P00E O61 Cu7 127.16(18) . . ?
P00E O62 Cu2 134.72(19) 3_666 . ?
P00E O63 Cu4 133.13(19) . . ?
P00H O64 Cu4 135.8(2) . . ?
P00G O65 Cu6 134.53(19) . 3_666 ?
C74 C1 P00J 120.1(7) . . ?
C74 C1 C9 108.7(11) . . ?
C9 C1 P00J 115.1(9) . . ?
O00O C01B C01E 121.8(4) . . ?
O00O C01B C018 121.6(4) . . ?
C018 C01B C01E 116.6(4) . . ?
C01B C01E S009 120.2(3) . . ?
C01T C01E S009 118.2(3) . . ?
C01T C01E C01B 121.4(4) . . ?
C01I C01F S00B 119.5(3) . . ?
C01M C01F S00B 118.8(3) . . ?
C01M C01F C01I 121.7(4) . . ?
O00N C01I C01F 122.2(4) . . ?
O00N C01I C01L 121.0(4) . . ?
C01F C01I C01L 116.8(3) . . ?
C01I C01L S00C 120.5(3) . . ?
C01O C01L S00C 118.6(3) . . ?
C01O C01L C01I 120.7(4) . . ?
C01F C01M H01M 119.3 . . ?
C01F C01M C01Y 121.5(4) . . ?
C01Y C01M H01M 119.3 . . ?
C01L C01O H01O 118.9 . . ?
C01Y C01O C01L 122.1(4) . . ?
C01Y C01O H01O 118.9 . . ?
C018 C01S H01S 119.1 . . ?
C018 C01S C020 121.8(4) . . ?
C020 C01S H01S 119.1 . . ?
C01E C01T H01T 119.2 . . ?
C020 C01T C01E 121.6(4) . . ?
C020 C01T H01T 119.2 . . ?
C02R C01W S00K 119.5(4) . . ?
C02R C01W C59 121.0(4) . . ?
C59 C01W S00K 119.5(3) . . ?
C01M C01Y C100 119.8(4) . . ?
C01O C01Y C01M 117.2(4) . . ?
C01O C01Y C100 123.0(4) . . ?
C6 C74 C1 122.0(8) . . ?
C6 C74 C2 132.3(9) . . ?
C61 C100 C01Y 111.6(5) . . ?
C61 C100 C75 104.6(8) . . ?
C97 C100 C01Y 110.5(5) . . ?
C97 C100 C61 109.4(7) . . ?
C97 C100 C75 111.5(7) . . ?
C75 C100 C01Y 109.1(5) . . ?
C01W C02R H02R 118.6 . . ?
C01W C02R C56 122.9(5) . . ?
C56 C02R H02R 118.6 . . ?
C74 C6 H6A 127.2 . . ?
C74 C6 H6B 124.8 . . ?
C74 C6 C5 105.7(11) . . ?
C74 C6 C7 110.4(11) . . ?
C5 C6 H6A 127.2 . . ?
C7 C6 H6B 124.8 . . ?
C6 C5 H5 113.0 . . ?
C4 C5 C6 134.0(15) . . ?
C4 C5 H5 113.0 . . ?
C4 C3 H3 114.0 . . ?
C4 C3 C2 132.1(14) . . ?
C2 C3 H3 114.0 . . ?
C5 C4 H4 127.3 . . ?
C3 C4 C5 105.3(14) . . ?
C3 C4 H4 127.3 . . ?
O00P C66 C79 121.2(4) . . ?
O00P C66 C82 122.2(4) . . ?
C82 C66 C79 116.6(4) . . ?
C62 C71 S00I 119.0(4) . . ?
C62 C71 C13 120.9(4) . . ?
C13 C71 S00I 119.9(3) . . ?
C71 C62 H62 118.9 . . ?
C10 C62 C71 122.2(5) . . ?
C10 C62 H62 118.9 . . ?
C62 C10 C031 123.3(5) . . ?
C12 C10 C62 116.4(4) . . ?
C12 C10 C031 120.2(5) . . ?
C12 C11 S00F 118.9(3) . . ?
C12 C11 C13 120.6(4) . . ?
C13 C11 S00F 120.3(3) . . ?
C10 C12 H12 118.4 . . ?
C11 C12 C10 123.2(5) . . ?
C11 C12 H12 118.4 . . ?
O00T C13 C71 121.8(4) . . ?
O00T C13 C11 121.5(4) . . ?
C71 C13 C11 116.7(4) . . ?
O00Q C14 C15 121.5(4) . . ?
O00Q C14 C19 121.9(4) . . ?
C19 C14 C15 116.5(4) . . ?
C14 C15 S009 120.0(3) . . ?
C16 C15 S009 119.0(3) . . ?
C16 C15 C14 121.0(4) . . ?
C15 C16 H16 118.6 . . ?
C17 C16 C15 122.9(4) . . ?
C17 C16 H16 118.6 . . ?
C16 C17 C92 122.1(4) . . ?
C18 C17 C16 116.0(4) . . ?
C18 C17 C92 121.8(4) . . ?
C17 C18 H18 118.7 . . ?
C17 C18 C19 122.5(4) . . ?
C19 C18 H18 118.7 . . ?
C01B C018 S00B 119.7(3) . . ?
C01S C018 S00B 119.1(3) . . ?
C01S C018 C01B 121.2(4) . . ?
C14 C19 S00A 119.6(3) . . ?
C14 C19 C18 121.1(4) . . ?
C18 C19 S00A 119.3(3) . . ?
C01S C020 C89 121.8(5) . . ?
C01T C020 C01S 117.2(4) . . ?
C01T C020 C89 121.0(5) . . ?
C21 C20 P00G 122.6(4) . . ?
C21 C20 C95 118.5(5) . . ?
C95 C20 P00G 118.8(4) . . ?
C20 C21 H21 118.9 . . ?
C20 C21 C22 122.1(6) . . ?
C22 C21 H21 118.9 . . ?
C21 C22 H22 121.3 . . ?
C23 C22 C21 117.3(6) . . ?
C23 C22 H22 121.3 . . ?
C22 C23 H23 119.2 . . ?
C94 C23 C22 121.6(6) . . ?
C94 C23 H23 119.2 . . ?
C25 C24 H24 119.2 . . ?
C25 C24 C29 121.5(7) . . ?
C29 C24 H24 119.2 . . ?
C24 C25 P00H 119.8(4) . . ?
C24 C25 C26 116.3(5) . . ?
C26 C25 P00H 123.9(4) . . ?
C25 C26 H26 119.3 . . ?
C27 C26 C25 121.4(5) . . ?
C27 C26 H26 119.3 . . ?
C26 C27 H27 119.7 . . ?
C28 C27 C26 120.6(6) . . ?
C28 C27 H27 119.7 . . ?
C27 C28 H28 120.0 . . ?
C27 C28 C29 120.1(6) . . ?
C29 C28 H28 120.0 . . ?
C24 C29 H29 120.0 . . ?
C28 C29 C24 120.0(7) . . ?
C28 C29 H29 120.0 . . ?
C31 C30 P00E 121.6(4) . . ?
C35 C30 P00E 119.6(4) . . ?
C35 C30 C31 118.7(4) . . ?
C30 C31 H31 119.3 . . ?
C32 C31 C30 121.3(5) . . ?
C32 C31 H31 119.3 . . ?
C10 C031 C48 108.2(5) . . ?
C46 C031 C10 112.4(5) . . ?
C46 C031 C47 110.9(6) . . ?
C46 C031 C48 107.0(6) . . ?
C47 C031 C10 110.4(6) . . ?
C47 C031 C48 107.8(6) . . ?
C31 C32 H32 120.3 . . ?
C31 C32 C33 119.5(5) . . ?
C33 C32 H32 120.3 . . ?
C32 C33 H33 120.1 . . ?
C34 C33 C32 119.9(5) . . ?
C34 C33 H33 120.1 . . ?
C55 C033 C80 111.3(6) . . ?
C60 C033 C55 108.3(7) . . ?
C60 C033 C68 110.3(8) . . ?
C60 C033 C80 113.8(6) . . ?
C68 C033 C55 104.6(9) . . ?
C68 C033 C80 108.2(6) . . ?
C33 C34 H34 119.4 . . ?
C33 C34 C35 121.3(6) . . ?
C35 C34 H34 119.4 . . ?
C30 C35 C34 119.3(5) . . ?
C30 C35 H35 120.3 . . ?
C34 C35 H35 120.3 . . ?
H36A C36 H36B 109.5 . . ?
H36A C36 H36C 109.5 . . ?
H36B C36 H36C 109.5 . . ?
C39 C36 H36A 109.5 . . ?
C39 C36 H36B 109.5 . . ?
C39 C36 H36C 109.5 . . ?
H37A C37 H37B 109.5 . . ?
H37A C37 H37C 109.5 . . ?
H37B C37 H37C 109.5 . . ?
C39 C37 H37A 109.5 . . ?
C39 C37 H37B 109.5 . . ?
C39 C37 H37C 109.5 . . ?
H38A C38 H38B 109.5 . . ?
H38A C38 H38C 109.5 . . ?
H38B C38 H38C 109.5 . . ?
C39 C38 H38A 109.5 . . ?
C39 C38 H38B 109.5 . . ?
C39 C38 H38C 109.5 . . ?
C36 C39 C38 103.6(8) . . ?
C36 C39 C40 111.0(6) . . ?
C37 C39 C36 116.1(8) . . ?
C37 C39 C38 103.8(8) . . ?
C37 C39 C40 114.2(6) . . ?
C40 C39 C38 106.9(6) . . ?
C41 C40 C39 122.6(5) . . ?
C41 C40 C44 116.6(4) . . ?
C44 C40 C39 120.8(5) . . ?
C40 C41 H41 118.1 . . ?
C40 C41 C42 123.8(5) . . ?
C42 C41 H41 118.1 . . ?
C41 C42 S00I 119.5(4) . . ?
C41 C42 C45 120.3(4) . . ?
C45 C42 S00I 120.1(3) . . ?
C44 C43 S00D 118.1(3) . . ?
C44 C43 C45 121.3(4) . . ?
C45 C43 S00D 120.5(3) . . ?
C40 C44 H44 119.4 . . ?
C43 C44 C40 121.1(4) . . ?
C43 C44 H44 119.4 . . ?
O00U C45 C42 121.0(4) . . ?
O00U C45 C43 122.1(4) . . ?
C43 C45 C42 116.9(4) . . ?
C031 C46 H46A 109.5 . . ?
C031 C46 H46B 109.5 . . ?
C031 C46 H46C 109.5 . . ?
H46A C46 H46B 109.5 . . ?
H46A C46 H46C 109.5 . . ?
H46B C46 H46C 109.5 . . ?
C031 C47 H47A 109.5 . . ?
C031 C47 H47B 109.5 . . ?
C031 C47 H47C 109.5 . . ?
H47A C47 H47B 109.5 . . ?
H47A C47 H47C 109.5 . . ?
H47B C47 H47C 109.5 . . ?
C031 C48 H48A 109.5 . . ?
C031 C48 H48B 109.5 . . ?
C031 C48 H48C 109.5 . . ?
H48A C48 H48B 109.5 . . ?
H48A C48 H48C 109.5 . . ?
H48B C48 H48C 109.5 . . ?
C50 C49 H49 119.3 . . ?
C53 C49 H49 119.3 . . ?
C53 C49 C50 121.5(5) . . ?
C49 C50 S00K 118.5(4) . . ?
C49 C50 C51 121.7(4) . . ?
C51 C50 S00K 119.9(3) . . ?
O00Y C51 C50 121.6(4) . . ?
O00Y C51 C52 121.6(4) . . ?
C50 C51 C52 116.8(4) . . ?
C51 C52 S00F 120.6(3) . . ?
C54 C52 S00F 118.5(3) . . ?
C54 C52 C51 120.7(4) . . ?
C49 C53 C83 119.3(5) . . ?
C54 C53 C49 116.9(4) . . ?
C54 C53 C83 123.8(5) . . ?
C52 C54 H54 118.8 . . ?
C53 C54 C52 122.5(4) . . ?
C53 C54 H54 118.8 . . ?
C033 C55 H55A 109.5 . . ?
C033 C55 H55B 109.5 . . ?
C033 C55 H55C 109.5 . . ?
H55A C55 H55B 109.5 . . ?
H55A C55 H55C 109.5 . . ?
H55B C55 H55C 109.5 . . ?
C02R C56 C72 120.9(6) . . ?
C57 C56 C02R 117.2(5) . . ?
C57 C56 C72 121.8(6) . . ?
C56 C57 H57 119.3 . . ?
C56 C57 C58 121.5(5) . . ?
C58 C57 H57 119.3 . . ?
C57 C58 S00D 118.3(3) . . ?
C59 C58 S00D 120.4(3) . . ?
C59 C58 C57 121.1(4) . . ?
O60 C59 C01W 121.2(4) . . ?
O60 C59 C58 122.5(4) . . ?
C58 C59 C01W 116.3(4) . . ?
C033 C60 H60A 109.5 . . ?
C033 C60 H60B 109.5 . . ?
C033 C60 H60C 109.5 . . ?
H60A C60 H60B 109.5 . . ?
H60A C60 H60C 109.5 . . ?
H60B C60 H60C 109.5 . . ?
H63A C63 H63B 109.5 . . ?
H63A C63 H63C 109.5 . . ?
H63B C63 H63C 109.5 . . ?
C72 C63 H63A 109.5 . . ?
C72 C63 H63B 109.5 . . ?
C72 C63 H63C 109.5 . . ?
H64A C64 H64B 109.5 . . ?
H64A C64 H64C 109.5 . . ?
H64B C64 H64C 109.5 . . ?
C83 C64 H64A 109.5 . . ?
C83 C64 H64B 109.5 . . ?
C83 C64 H64C 109.5 . . ?
H65A C65 H65B 109.5 . . ?
H65A C65 H65C 109.5 . . ?
H65B C65 H65C 109.5 . . ?
C83 C65 H65A 109.5 . . ?
C83 C65 H65B 109.5 . . ?
C83 C65 H65C 109.5 . . ?
H67A C67 H67B 109.5 . . ?
H67A C67 H67C 109.5 . . ?
H67B C67 H67C 109.5 . . ?
C72 C67 H67A 109.5 . . ?
C72 C67 H67B 109.5 . . ?
C72 C67 H67C 109.5 . . ?
C033 C68 H68A 109.5 . . ?
C033 C68 H68B 109.5 . . ?
C033 C68 H68C 109.5 . . ?
H68A C68 H68B 109.5 . . ?
H68A C68 H68C 109.5 . . ?
H68B C68 H68C 109.5 . . ?
C56 C72 C67 105.6(8) . . ?
C63 C72 C56 110.7(7) . . ?
C63 C72 C67 109.0(10) . . ?
C63 C72 C76 109.2(9) . . ?
C76 C72 C56 112.6(7) . . ?
C76 C72 C67 109.7(9) . . ?
C72 C76 H76A 109.5 . . ?
C72 C76 H76B 109.5 . . ?
C72 C76 H76C 109.5 . . ?
H76A C76 H76B 109.5 . . ?
H76A C76 H76C 109.5 . . ?
H76B C76 H76C 109.5 . . ?
C79 C78 H78 118.7 . . ?
C80 C78 H78 118.7 . . ?
C80 C78 C79 122.6(4) . . ?
C66 C79 S00A 120.1(3) . . ?
C78 C79 S00A 119.3(3) . . ?
C78 C79 C66 120.6(4) . . ?
C78 C80 C033 122.7(5) . . ?
C78 C80 C81 116.8(4) . . ?
C81 C80 C033 120.4(5) . . ?
C80 C81 H81 119.1 . . ?
C82 C81 C80 121.8(4) . . ?
C82 C81 H81 119.1 . . ?
C66 C82 S00C 120.2(3) . . ?
C81 C82 S00C 118.0(3) . . ?
C81 C82 C66 121.6(4) . . ?
C64 C83 C53 110.2(5) . . ?
C65 C83 C53 111.5(5) . . ?
C65 C83 C64 109.2(7) . . ?
C84 C83 C53 109.9(5) . . ?
C84 C83 C64 107.0(6) . . ?
C84 C83 C65 108.9(7) . . ?
C83 C84 H84A 109.5 . . ?
C83 C84 H84B 109.5 . . ?
C83 C84 H84C 109.5 . . ?
H84A C84 H84B 109.5 . . ?
H84A C84 H84C 109.5 . . ?
H84B C84 H84C 109.5 . . ?
C100 C61 H61A 109.5 . . ?
C100 C61 H61B 109.5 . . ?
C100 C61 H61C 109.5 . . ?
H61A C61 H61B 109.5 . . ?
H61A C61 H61C 109.5 . . ?
H61B C61 H61C 109.5 . . ?
C100 C97 H97A 109.5 . . ?
C100 C97 H97B 109.5 . . ?
C100 C97 H97C 109.5 . . ?
H97A C97 H97B 109.5 . . ?
H97A C97 H97C 109.5 . . ?
H97B C97 H97C 109.5 . . ?
C100 C75 H75A 109.5 . . ?
C100 C75 H75B 109.5 . . ?
C100 C75 H75C 109.5 . . ?
H75A C75 H75B 109.5 . . ?
H75A C75 H75C 109.5 . . ?
H75B C75 H75C 109.5 . . ?
C020 C89 C99 103.8(6) . . ?
C020 C89 C86 105.5(7) . . ?
C87 C89 C020 114.1(8) . . ?
C87 C89 C99 110.5(12) . . ?
C85 C89 C020 110.3(8) . . ?
C85 C89 C99 105.1(10) . . ?
C85 C89 C87 112.4(13) . . ?
C73 C89 C020 115.1(7) . . ?
C73 C89 C86 100.0(10) . . ?
C96 C89 C020 113.5(8) . . ?
C96 C89 C86 99.0(14) . . ?
C96 C89 C73 119.8(12) . . ?
H90A C90 H90B 109.5 . . ?
H90A C90 H90C 109.5 . . ?
H90B C90 H90C 109.5 . . ?
C92 C90 H90A 109.5 . . ?
C92 C90 H90B 109.5 . . ?
C92 C90 H90C 109.5 . . ?
H91A C91 H91B 109.5 . . ?
H91A C91 H91C 109.5 . . ?
H91B C91 H91C 109.5 . . ?
C92 C91 H91A 109.5 . . ?
C92 C91 H91B 109.5 . . ?
C92 C91 H91C 109.5 . . ?
C17 C92 C93 108.9(4) . . ?
C90 C92 C17 111.2(4) . . ?
C90 C92 C93 107.6(5) . . ?
C91 C92 C17 111.0(4) . . ?
C91 C92 C90 109.1(5) . . ?
C91 C92 C93 109.0(5) . . ?
C92 C93 H93A 109.5 . . ?
C92 C93 H93B 109.5 . . ?
C92 C93 H93C 109.5 . . ?
H93A C93 H93B 109.5 . . ?
H93A C93 H93C 109.5 . . ?
H93B C93 H93C 109.5 . . ?
C23 C94 H94 119.8 . . ?
C23 C94 C95 120.3(6) . . ?
C95 C94 H94 119.8 . . ?
C20 C95 H95 120.0 . . ?
C94 C95 C20 119.9(6) . . ?
C94 C95 H95 120.0 . . ?
C6 C7 H7 118.9 . . ?
C8 C7 C6 122.2(13) . . ?
C8 C7 H7 118.9 . . ?
C7 C8 H8 122.4 . . ?
C7 C8 C9 115.2(13) . . ?
C9 C8 H8 122.4 . . ?
C1 C9 H9 118.7 . . ?
C8 C9 C1 122.6(12) . . ?
C8 C9 H9 118.7 . . ?
C89 C99 H99A 109.5 . . ?
C89 C99 H99B 109.5 . . ?
C89 C99 H99C 109.5 . . ?
H99A C99 H99B 109.5 . . ?
H99A C99 H99C 109.5 . . ?
H99B C99 H99C 109.5 . . ?
C89 C87 H87A 109.5 . . ?
C89 C87 H87B 109.5 . . ?
C89 C87 H87C 109.5 . . ?
H87A C87 H87B 109.5 . . ?
H87A C87 H87C 109.5 . . ?
H87B C87 H87C 109.5 . . ?
C89 C85 H85A 109.5 . . ?
C89 C85 H85B 109.5 . . ?
C89 C85 H85C 109.5 . . ?
H85A C85 H85B 109.5 . . ?
H85A C85 H85C 109.5 . . ?
H85B C85 H85C 109.5 . . ?
C89 C86 H86A 109.5 . . ?
C89 C86 H86B 109.5 . . ?
C89 C86 H86C 109.5 . . ?
H86A C86 H86B 109.5 . . ?
H86A C86 H86C 109.5 . . ?
H86B C86 H86C 109.5 . . ?
C89 C73 H73A 109.5 . . ?
C89 C73 H73B 109.5 . . ?
C89 C73 H73C 109.5 . . ?
H73A C73 H73B 109.5 . . ?
H73A C73 H73C 109.5 . . ?
H73B C73 H73C 109.5 . . ?
C89 C96 H96A 109.5 . . ?
C89 C96 H96B 109.5 . . ?
C89 C96 H96C 109.5 . . ?
H96A C96 H96B 109.5 . . ?
H96A C96 H96C 109.5 . . ?
H96B C96 H96C 109.5 . . ?
C69 N1 C70 105.1(14) . . ?
C69 N1 C77 125.7(16) . . ?
C70 N1 C77 119.0(17) . . ?
N1 C69 H69A 109.5 . . ?
N1 C69 H69B 109.5 . . ?
N1 C69 H69C 109.5 . . ?
H69A C69 H69B 109.5 . . ?
H69A C69 H69C 109.5 . . ?
H69B C69 H69C 109.5 . . ?
O1 C70 H70 123.4 . . ?
N1 C70 O1 113.2(18) . . ?
N1 C70 H70 123.4 . . ?
N1 C77 H77A 109.5 . . ?
N1 C77 H77B 109.5 . . ?
N1 C77 H77C 109.5 . . ?
H77A C77 H77B 109.5 . . ?
H77A C77 H77C 109.5 . . ?
H77B C77 H77C 109.5 . . ?
C98 N4 C88 109.1(8) . . ?
C101 N4 C98 121.3(9) . . ?
C101 N4 C88 129.6(10) . . ?
N4 C98 H98A 109.5 . . ?
N4 C98 H98B 109.5 . . ?
N4 C98 H98C 109.5 . . ?
H98A C98 H98B 109.5 . . ?
H98A C98 H98C 109.5 . . ?
H98B C98 H98C 109.5 . . ?
N4 C101 H101 117.0 . . ?
O5 C101 N4 126.0(15) . . ?
O5 C101 H101 117.0 . . ?
N4 C88 H88A 109.5 . . ?
N4 C88 H88B 109.5 . . ?
N4 C88 H88C 109.5 . . ?
H88A C88 H88B 109.5 . . ?
H88A C88 H88C 109.5 . . ?
H88B C88 H88C 109.5 . . ?
C74 C2 P00J 130.7(9) . . ?
C74 C2 C3 106.8(11) . . ?
C3 C2 P00J 122.1(11) . . ?

loop_
_geom_bond_atom_site_label_1
_geom_bond_atom_site_label_2
_geom_bond_distance
_geom_bond_site_symmetry_2
_geom_bond_publ_flag
Cu1 Cu5 3.0170(9) . ?
Cu1 Cl0L 2.6196(14) . ?
Cu1 S00F 2.6248(12) . ?
Cu1 O00T 1.961(3) . ?
Cu1 O00W 1.980(3) . ?
Cu1 O00Y 1.981(3) . ?
Cu1 O011 1.998(3) . ?
Cu2 Cl0L 2.6764(15) . ?
Cu2 S00I 2.6134(13) . ?
Cu2 O00T 1.977(3) . ?
Cu2 O00U 2.022(3) . ?
Cu2 O015 1.989(3) . ?
Cu2 O62 1.937(3) . ?
Cu3 Cu7 3.0113(9) . ?
Cu3 Cl0L 2.6104(14) 3_666 ?
Cu3 S00D 2.6718(13) 3_666 ?
Cu3 O00U 1.994(3) 3_666 ?
Cu3 O00V 2.014(3) . ?
Cu3 O60 1.942(3) 3_666 ?
Cu3 O61 1.975(3) . ?
Cu4 Cl0M 2.5728(19) . ?
Cu4 S00B 2.6374(13) . ?
Cu4 O00N 2.006(3) . ?
Cu4 O00O 2.013(3) . ?
Cu4 O63 1.939(3) . ?
Cu4 O64 1.951(3) . ?
Cu5 Cl0M 2.6651(17) . ?
Cu5 S00C 2.6105(12) . ?
Cu5 O00N 1.982(3) . ?
Cu5 O00P 1.957(3) . ?
Cu5 O00W 1.967(3) . ?
Cu5 O011 2.002(3) . ?
Cu6 Cl0M 2.5670(19) . ?
Cu6 S00A 2.6648(13) . ?
Cu6 O00P 1.993(3) . ?
Cu6 O00Q 2.019(3) . ?
Cu6 O016 1.972(3) . ?
Cu6 O65 1.932(3) 3_666 ?
Cu7 Cl0M 2.7097(18) . ?
Cu7 S009 2.6106(12) . ?
Cu7 O00O 1.950(3) . ?
Cu7 O00Q 1.993(3) . ?
Cu7 O00V 1.967(3) . ?
Cu7 O61 2.008(3) . ?
Cu8 Cl0L 2.6896(15) . ?
Cu8 S00K 2.6316(13) . ?
Cu8 O00Y 2.012(3) . ?
Cu8 O010 1.946(3) . ?
Cu8 O014 1.947(3) . ?
Cu8 O60 2.004(3) . ?
Cl0L Cu3 2.6102(14) 3_666 ?
S00A C19 1.781(4) . ?
S00A C79 1.781(4) . ?
S00B C01F 1.785(4) . ?
S00B C018 1.792(4) . ?
S00C C01L 1.785(4) . ?
S00C C82 1.793(5) . ?
S00D Cu3 2.6719(13) 3_666 ?
S00D C43 1.777(5) . ?
S00D C58 1.782(5) . ?
S00F C11 1.776(5) . ?
S00F C52 1.782(5) . ?
S00I C71 1.783(5) . ?
S00I C42 1.784(4) . ?
S00K C01W 1.787(5) . ?
S00K C50 1.785(5) . ?
S009 C01E 1.786(4) . ?
S009 C15 1.778(5) . ?
P00E O61 1.550(3) . ?
P00E O62 1.517(3) 3_666 ?
P00E O63 1.517(3) . ?
P00E C30 1.804(5) . ?
P00G O00V 1.547(3) 3_666 ?
P00G O010 1.510(3) . ?
P00G O65 1.523(3) . ?
P00G C20 1.794(5) . ?
P00H O00W 1.564(3) . ?
P00H O014 1.513(3) . ?
P00H O64 1.504(3) . ?
P00H C25 1.762(5) . ?
P00J O011 1.541(3) . ?
P00J O015 1.494(3) . ?
P00J O016 1.497(4) . ?
P00J C1 1.811(13) . ?
P00J C2 1.632(14) . ?
O00N C01I 1.335(4) . ?
O00O C01B 1.329(5) . ?
O00P C66 1.326(5) . ?
O00Q C14 1.334(5) . ?
O00T C13 1.323(5) . ?
O00U Cu3 1.994(3) 3_666 ?
O00U C45 1.332(5) . ?
O00V P00G 1.546(3) 3_666 ?
O00Y C51 1.334(5) . ?
O60 Cu3 1.942(3) 3_666 ?
O60 C59 1.337(5) . ?
O62 P00E 1.517(3) 3_666 ?
O65 Cu6 1.932(3) 3_666 ?
C1 C74 1.422(15) . ?
C1 C9 1.445(8) . ?
C01B C01E 1.421(6) . ?
C01B C018 1.399(6) . ?
C01E C01T 1.392(6) . ?
C01F C01I 1.393(6) . ?
C01F C01M 1.389(6) . ?
C01I C01L 1.413(6) . ?
C01L C01O 1.400(6) . ?
C01M H01M 0.9500 . ?
C01M C01Y 1.400(7) . ?
C01O H01O 0.9500 . ?
C01O C01Y 1.375(7) . ?
C01S H01S 0.9500 . ?
C01S C018 1.398(6) . ?
C01S C020 1.401(7) . ?
C01T H01T 0.9500 . ?
C01T C020 1.390(7) . ?
C01W C02R 1.377(7) . ?
C01W C59 1.410(6) . ?
C01Y C100 1.549(6) . ?
C74 C6 1.386(11) . ?
C74 C2 1.456(15) . ?
C100 C61 1.484(10) . ?
C100 C97 1.468(9) . ?
C100 C75 1.507(10) . ?
C02R H02R 0.9500 . ?
C02R C56 1.379(8) . ?
C6 H6A 0.9500 . ?
C6 H6B 0.9500 . ?
C6 C5 1.459(9) . ?
C6 C7 1.431(9) . ?
C5 H5 0.9500 . ?
C5 C4 1.433(9) . ?
C3 H3 0.9500 . ?
C3 C4 1.433(9) . ?
C3 C2 1.457(15) . ?
C4 H4 0.9500 . ?
C66 C79 1.409(6) . ?
C66 C82 1.406(6) . ?
C71 C62 1.394(6) . ?
C71 C13 1.408(6) . ?
C62 H62 0.9500 . ?
C62 C10 1.393(7) . ?
C10 C12 1.384(7) . ?
C10 C031 1.532(7) . ?
C11 C12 1.382(6) . ?
C11 C13 1.415(6) . ?
C12 H12 0.9500 . ?
C14 C15 1.415(6) . ?
C14 C19 1.405(6) . ?
C15 C16 1.399(6) . ?
C16 H16 0.9500 . ?
C16 C17 1.396(6) . ?
C17 C18 1.391(6) . ?
C17 C92 1.538(6) . ?
C18 H18 0.9500 . ?
C18 C19 1.410(6) . ?
C020 C89 1.539(6) . ?
C20 C21 1.375(7) . ?
C20 C95 1.399(7) . ?
C21 H21 0.9500 . ?
C21 C22 1.401(8) . ?
C22 H22 0.9500 . ?
C22 C23 1.387(10) . ?
C23 H23 0.9500 . ?
C23 C94 1.361(11) . ?
C24 H24 0.9500 . ?
C24 C25 1.390(7) . ?
C24 C29 1.391(9) . ?
C25 C26 1.398(7) . ?
C26 H26 0.9500 . ?
C26 C27 1.388(8) . ?
C27 H27 0.9500 . ?
C27 C28 1.346(10) . ?
C28 H28 0.9500 . ?
C28 C29 1.367(11) . ?
C29 H29 0.9500 . ?
C30 C31 1.397(7) . ?
C30 C35 1.393(7) . ?
C31 H31 0.9500 . ?
C31 C32 1.379(7) . ?
C031 C46 1.493(9) . ?
C031 C47 1.519(11) . ?
C031 C48 1.554(10) . ?
C32 H32 0.9500 . ?
C32 C33 1.388(9) . ?
C33 H33 0.9500 . ?
C33 C34 1.368(9) . ?
C033 C55 1.516(11) . ?
C033 C60 1.481(10) . ?
C033 C68 1.501(13) . ?
C033 C80 1.546(7) . ?
C34 H34 0.9500 . ?
C34 C35 1.396(7) . ?
C35 H35 0.9500 . ?
C36 H36A 0.9800 . ?
C36 H36B 0.9800 . ?
C36 H36C 0.9800 . ?
C36 C39 1.496(11) . ?
C37 H37A 0.9800 . ?
C37 H37B 0.9800 . ?
C37 H37C 0.9800 . ?
C37 C39 1.469(11) . ?
C38 H38A 0.9800 . ?
C38 H38B 0.9800 . ?
C38 H38C 0.9800 . ?
C38 C39 1.569(12) . ?
C39 C40 1.546(7) . ?
C40 C41 1.374(7) . ?
C40 C44 1.404(7) . ?
C41 H41 0.9500 . ?
C41 C42 1.385(6) . ?
C42 C45 1.410(6) . ?
C43 C44 1.404(6) . ?
C43 C45 1.408(6) . ?
C44 H44 0.9500 . ?
C46 H46A 0.9800 . ?
C46 H46B 0.9800 . ?
C46 H46C 0.9800 . ?
C47 H47A 0.9800 . ?
C47 H47B 0.9800 . ?
C47 H47C 0.9800 . ?
C48 H48A 0.9800 . ?
C48 H48B 0.9800 . ?
C48 H48C 0.9800 . ?
C49 H49 0.9500 . ?
C49 C50 1.399(6) . ?
C49 C53 1.397(7) . ?
C50 C51 1.402(6) . ?
C51 C52 1.407(6) . ?
C52 C54 1.403(6) . ?
C53 C54 1.384(7) . ?
C53 C83 1.542(7) . ?
C54 H54 0.9500 . ?
C55 H55A 0.9800 . ?
C55 H55B 0.9800 . ?
C55 H55C 0.9800 . ?
C56 C57 1.372(8) . ?
C56 C72 1.558(8) . ?
C57 H57 0.9500 . ?
C57 C58 1.412(6) . ?
C58 C59 1.399(6) . ?
C60 H60A 0.9800 . ?
C60 H60B 0.9800 . ?
C60 H60C 0.9800 . ?
C63 H63A 0.9800 . ?
C63 H63B 0.9800 . ?
C63 H63C 0.9800 . ?
C63 C72 1.485(13) . ?
C64 H64A 0.9800 . ?
C64 H64B 0.9800 . ?
C64 H64C 0.9800 . ?
C64 C83 1.540(11) . ?
C65 H65A 0.9800 . ?
C65 H65B 0.9800 . ?
C65 H65C 0.9800 . ?
C65 C83 1.503(9) . ?
C67 H67A 0.9800 . ?
C67 H67B 0.9800 . ?
C67 H67C 0.9800 . ?
C67 C72 1.564(16) . ?
C68 H68A 0.9800 . ?
C68 H68B 0.9800 . ?
C68 H68C 0.9800 . ?
C72 C76 1.520(13) . ?
C76 H76A 0.9800 . ?
C76 H76B 0.9800 . ?
C76 H76C 0.9800 . ?
C78 H78 0.9500 . ?
C78 C79 1.406(6) . ?
C78 C80 1.373(7) . ?
C80 C81 1.406(7) . ?
C81 H81 0.9500 . ?
C81 C82 1.385(6) . ?
C83 C84 1.482(10) . ?
C84 H84A 0.9800 . ?
C84 H84B 0.9800 . ?
C84 H84C 0.9800 . ?
C61 H61A 0.9800 . ?
C61 H61B 0.9800 . ?
C61 H61C 0.9800 . ?
C97 H97A 0.9800 . ?
C97 H97B 0.9800 . ?
C97 H97C 0.9800 . ?
C75 H75A 0.9800 . ?
C75 H75B 0.9800 . ?
C75 H75C 0.9800 . ?
C89 C99 1.607(15) . ?
C89 C87 1.433(16) . ?
C89 C85 1.420(17) . ?
C89 C86 1.684(15) . ?
C89 C73 1.494(13) . ?
C89 C96 1.409(14) . ?
C90 H90A 0.9800 . ?
C90 H90B 0.9800 . ?
C90 H90C 0.9800 . ?
C90 C92 1.528(7) . ?
C91 H91A 0.9800 . ?
C91 H91B 0.9800 . ?
C91 H91C 0.9800 . ?
C91 C92 1.513(8) . ?
C92 C93 1.539(8) . ?
C93 H93A 0.9800 . ?
C93 H93B 0.9800 . ?
C93 H93C 0.9800 . ?
C94 H94 0.9500 . ?
C94 C95 1.384(8) . ?
C95 H95 0.9500 . ?
C7 H7 0.9500 . ?
C7 C8 1.41(2) . ?
C8 H8 0.9500 . ?
C8 C9 1.420(9) . ?
C9 H9 0.9500 . ?
C99 H99A 0.9800 . ?
C99 H99B 0.9800 . ?
C99 H99C 0.9800 . ?
C87 H87A 0.9800 . ?
C87 H87B 0.9800 . ?
C87 H87C 0.9800 . ?
C85 H85A 0.9800 . ?
C85 H85B 0.9800 . ?
C85 H85C 0.9800 . ?
C86 H86A 0.9800 . ?
C86 H86B 0.9800 . ?
C86 H86C 0.9800 . ?
C73 H73A 0.9800 . ?
C73 H73B 0.9800 . ?
C73 H73C 0.9800 . ?
C96 H96A 0.9800 . ?
C96 H96B 0.9800 . ?
C96 H96C 0.9800 . ?
O1 C70 1.62(3) . ?
N1 C69 1.333(14) . ?
N1 C70 1.48(2) . ?
N1 C77 1.49(2) . ?
C69 H69A 0.9800 . ?
C69 H69B 0.9800 . ?
C69 H69C 0.9800 . ?
C70 H70 0.9500 . ?
C77 H77A 0.9800 . ?
C77 H77B 0.9800 . ?
C77 H77C 0.9800 . ?
N4 C98 1.388(9) . ?
N4 C101 1.270(11) . ?
N4 C88 1.425(12) . ?
C98 H98A 0.9800 . ?
C98 H98B 0.9800 . ?
C98 H98C 0.9800 . ?
C101 H101 0.9500 . ?
C101 O5 1.208(16) . ?
C88 H88A 0.9800 . ?
C88 H88B 0.9800 . ?
C88 H88C 0.9800 . ?

loop_
_geom_torsion_atom_site_label_1
_geom_torsion_atom_site_label_2
_geom_torsion_atom_site_label_3
_geom_torsion_atom_site_label_4
_geom_torsion
_geom_torsion_site_symmetry_1
_geom_torsion_site_symmetry_2
_geom_torsion_site_symmetry_3
_geom_torsion_site_symmetry_4
_geom_torsion_publ_flag
Cu1 S00F C11 C12 177.0(4) . . . . ?
Cu1 S00F C11 C13 2.8(4) . . . . ?
Cu1 S00F C52 C51 4.3(4) . . . . ?
Cu1 S00F C52 C54 -170.7(4) . . . . ?
Cu1 O00T C13 C71 -176.1(3) . . . . ?
Cu1 O00T C13 C11 4.6(6) . . . . ?
Cu1 O00Y C51 C50 167.3(3) . . . . ?
Cu1 O00Y C51 C52 -12.6(5) . . . . ?
Cu2 S00I C71 C62 -176.7(4) . . . . ?
Cu2 S00I C71 C13 -2.0(4) . . . . ?
Cu2 S00I C42 C41 165.9(4) . . . . ?
Cu2 S00I C42 C45 -10.9(4) . . . . ?
Cu2 O00T C13 C71 -6.1(6) . . . . ?
Cu2 O00T C13 C11 174.5(3) . . . . ?
Cu2 O00U C45 C42 17.1(5) . . . . ?
Cu2 O00U C45 C43 -162.7(3) . . . . ?
Cu3 S00D C43 C44 -167.4(4) 3_666 . . . ?
Cu3 S00D C43 C45 7.8(4) 3_666 . . . ?
Cu3 S00D C58 C57 180.0(4) 3_666 . . . ?
Cu3 S00D C58 C59 5.0(4) 3_666 . . . ?
Cu3 O00U C45 C42 163.0(3) 3_666 . . . ?
Cu3 O00U C45 C43 -16.9(6) 3_666 . . . ?
Cu3 O60 C59 C01W -176.2(3) 3_666 . . . ?
Cu3 O60 C59 C58 4.1(6) 3_666 . . . ?
Cu4 S00B C01F C01I 9.5(3) . . . . ?
Cu4 S00B C01F C01M -171.3(3) . . . . ?
Cu4 S00B C018 C01B 2.5(4) . . . . ?
Cu4 S00B C018 C01S -177.6(4) . . . . ?
Cu4 O00N C01I C01F -11.5(5) . . . . ?
Cu4 O00N C01I C01L 169.0(3) . . . . ?
Cu4 O00O C01B C01E -178.8(3) . . . . ?
Cu4 O00O C01B C018 0.8(5) . . . . ?
Cu5 S00C C01L C01I -4.4(3) . . . . ?
Cu5 S00C C01L C01O 169.9(3) . . . . ?
Cu5 S00C C82 C66 -2.6(3) . . . . ?
Cu5 S00C C82 C81 -177.7(4) . . . . ?
Cu5 O00N C01I C01F -164.7(3) . . . . ?
Cu5 O00N C01I C01L 15.8(5) . . . . ?
Cu5 O00P C66 C79 171.9(3) . . . . ?
Cu5 O00P C66 C82 -8.7(5) . . . . ?
Cu6 S00A C19 C14 4.2(3) . . . . ?
Cu6 S00A C19 C18 -174.9(3) . . . . ?
Cu6 S00A C79 C66 -0.8(3) . . . . ?
Cu6 S00A C79 C78 -179.8(4) . . . . ?
Cu6 O00P C66 C79 4.0(5) . . . . ?
Cu6 O00P C66 C82 -176.6(3) . . . . ?
Cu6 O00Q C14 C15 171.7(3) . . . . ?
Cu6 O00Q C14 C19 -9.5(5) . . . . ?
Cu7 S009 C01E C01B -3.4(3) . . . . ?
Cu7 S009 C01E C01T -179.3(4) . . . . ?
Cu7 S009 C15 C14 -3.8(3) . . . . ?
Cu7 S009 C15 C16 173.5(3) . . . . ?
Cu7 O00O C01B C01E -5.9(5) . . . . ?
Cu7 O00O C01B C018 173.7(3) . . . . ?
Cu7 O00Q C14 C15 11.8(5) . . . . ?
Cu7 O00Q C14 C19 -169.4(3) . . . . ?
Cu8 S00K C01W C02R -178.6(4) . . . . ?
Cu8 S00K C01W C59 -1.2(4) . . . . ?
Cu8 S00K C50 C49 170.2(4) . . . . ?
Cu8 S00K C50 C51 -8.5(4) . . . . ?
Cu8 O00Y C51 C50 13.4(5) . . . . ?
Cu8 O00Y C51 C52 -166.5(3) . . . . ?
Cu8 O60 C59 C01W -4.9(6) . . . . ?
Cu8 O60 C59 C58 175.4(3) . . . . ?
S00B C01F C01I O00N -2.0(5) . . . . ?
S00B C01F C01I C01L 177.5(3) . . . . ?
S00B C01F C01M C01Y -178.7(3) . . . . ?
S00C C01L C01O C01Y -174.1(4) . . . . ?
S00D C43 C44 C40 174.9(4) . . . . ?
S00D C43 C45 O00U 2.4(6) . . . . ?
S00D C43 C45 C42 -177.5(3) . . . . ?
S00D C58 C59 O60 -6.8(6) . . . . ?
S00D C58 C59 C01W 173.4(3) . . . . ?
S00F C11 C12 C10 -176.2(4) . . . . ?
S00F C11 C13 O00T -5.0(6) . . . . ?
S00F C11 C13 C71 175.6(3) . . . . ?
S00F C52 C54 C53 176.3(4) . . . . ?
S00I C71 C62 C10 175.2(4) . . . . ?
S00I C71 C13 O00T 5.2(6) . . . . ?
S00I C71 C13 C11 -175.4(3) . . . . ?
S00I C42 C45 O00U -0.2(6) . . . . ?
S00I C42 C45 C43 179.7(3) . . . . ?
S00K C01W C02R C56 178.0(5) . . . . ?
S00K C01W C59 O60 3.7(6) . . . . ?
S00K C01W C59 C58 -176.6(3) . . . . ?
S00K C50 C51 O00Y 0.0(6) . . . . ?
S00K C50 C51 C52 179.9(3) . . . . ?
S009 C01E C01T C020 177.0(4) . . . . ?
S009 C15 C16 C17 -178.3(3) . . . . ?
P00E C30 C31 C32 -177.5(4) . . . . ?
P00E C30 C35 C34 177.0(5) . . . . ?
P00G C20 C21 C22 179.7(5) . . . . ?
P00G C20 C95 C94 179.5(4) . . . . ?
P00H C25 C26 C27 -176.3(4) . . . . ?
P00J C1 C74 C6 178.6(8) . . . . ?
P00J C1 C74 C2 51.9(18) . . . . ?
P00J C1 C9 C8 168.0(11) . . . . ?
O00N C01I C01L S00C -5.0(5) . . . . ?
O00N C01I C01L C01O -179.1(4) . . . . ?
O00O C01B C01E S009 6.4(6) . . . . ?
O00O C01B C01E C01T -177.9(4) . . . . ?
O00O C01B C018 S00B -2.6(6) . . . . ?
O00O C01B C018 C01S 177.5(4) . . . . ?
O00P C66 C79 S00A -1.4(5) . . . . ?
O00P C66 C79 C78 177.5(4) . . . . ?
O00P C66 C82 S00C 7.2(6) . . . . ?
O00P C66 C82 C81 -177.9(4) . . . . ?
O00Q C14 C15 S009 -3.2(5) . . . . ?
O00Q C14 C15 C16 179.5(4) . . . . ?
O00Q C14 C19 S00A 1.4(5) . . . . ?
O00Q C14 C19 C18 -179.5(4) . . . . ?
O00V P00G O010 Cu8 -6.4(4) 3_666 . . . ?
O00V P00G O65 Cu6 35.4(3) 3_666 . . 3_666 ?
O00V P00G C20 C21 34.6(4) 3_666 . . . ?
O00V P00G C20 C95 -143.5(4) 3_666 . . . ?
O00W P00H O014 Cu8 11.9(4) . . . . ?
O00W P00H O64 Cu4 -31.6(3) . . . . ?
O00W P00H C25 C24 164.9(4) . . . . ?
O00W P00H C25 C26 -17.0(4) . . . . ?
O00Y C51 C52 S00F 3.2(6) . . . . ?
O00Y C51 C52 C54 178.1(4) . . . . ?
O010 P00G O65 Cu6 160.1(3) . . . 3_666 ?
O010 P00G C20 C21 -85.7(4) . . . . ?
O010 P00G C20 C95 96.2(4) . . . . ?
O011 P00J O015 Cu2 -27.2(4) . . . . ?
O011 P00J O016 Cu6 20.6(4) . . . . ?
O011 P00J C1 C74 3.8(10) . . . . ?
O011 P00J C1 C9 -129.1(9) . . . . ?
O011 P00J C2 C74 -35.7(14) . . . . ?
O011 P00J C2 C3 152.1(12) . . . . ?
O014 P00H O00W Cu1 -12.5(3) . . . . ?
O014 P00H O00W Cu5 148.9(2) . . . . ?
O014 P00H O64 Cu4 -155.9(3) . . . . ?
O014 P00H C25 C24 -75.2(4) . . . . ?
O014 P00H C25 C26 102.8(4) . . . . ?
O015 P00J O011 Cu1 21.5(3) . . . . ?
O015 P00J O011 Cu5 -143.0(3) . . . . ?
O015 P00J O016 Cu6 144.8(3) . . . . ?
O015 P00J C1 C74 -120.4(8) . . . . ?
O015 P00J C1 C9 106.7(9) . . . . ?
O015 P00J C2 C74 -151.7(12) . . . . ?
O015 P00J C2 C3 36.0(13) . . . . ?
O016 P00J O011 Cu1 144.6(3) . . . . ?
O016 P00J O011 Cu5 -19.9(3) . . . . ?
O016 P00J O015 Cu2 -150.8(3) . . . . ?
O016 P00J C1 C74 122.2(8) . . . . ?
O016 P00J C1 C9 -10.6(10) . . . . ?
O016 P00J C2 C74 87.7(12) . . . . ?
O016 P00J C2 C3 -84.5(13) . . . . ?
O61 P00E O63 Cu4 38.1(3) . . . . ?
O61 P00E C30 C31 20.6(5) . . . . ?
O61 P00E C30 C35 -154.4(4) . . . . ?
O62 P00E O61 Cu3 8.4(3) 3_666 . . . ?
O62 P00E O61 Cu7 -154.6(2) 3_666 . . . ?
O62 P00E O63 Cu4 163.3(2) 3_666 . . . ?
O62 P00E C30 C31 -99.5(4) 3_666 . . . ?
O62 P00E C30 C35 85.6(4) 3_666 . . . ?
O63 P00E O61 Cu3 133.3(2) . . . . ?
O63 P00E O61 Cu7 -29.7(3) . . . . ?
O63 P00E C30 C31 140.0(4) . . . . ?
O63 P00E C30 C35 -35.0(5) . . . . ?
O64 P00H O00W Cu1 -136.7(2) . . . . ?
O64 P00H O00W Cu5 24.7(3) . . . . ?
O64 P00H O014 Cu8 136.1(3) . . . . ?
O64 P00H C25 C24 45.8(4) . . . . ?
O64 P00H C25 C26 -136.2(4) . . . . ?
O65 P00G O010 Cu8 -131.4(3) . . . . ?
O65 P00G C20 C21 153.9(4) . . . . ?
O65 P00G C20 C95 -24.2(4) . . . . ?
C1 P00J O011 Cu1 -101.7(5) . . . . ?
C1 P00J O011 Cu5 93.7(5) . . . . ?
C1 P00J O015 Cu2 96.1(5) . . . . ?
C1 P00J O016 Cu6 -97.5(5) . . . . ?
C1 P00J C2 C74 82(2) . . . . ?
C1 P00J C2 C3 -90(2) . . . . ?
C1 C74 C6 C5 -43.8(15) . . . . ?
C1 C74 C6 C7 46.5(15) . . . . ?
C1 C74 C2 P00J -95(3) . . . . ?
C1 C74 C2 C3 78.5(18) . . . . ?
C01B C01E C01T C020 1.2(7) . . . . ?
C01E S009 C15 C14 88.0(3) . . . . ?
C01E S009 C15 C16 -94.6(4) . . . . ?
C01E C01B C018 S00B 177.0(3) . . . . ?
C01E C01B C018 C01S -2.9(6) . . . . ?
C01E C01T C020 C01S -4.5(8) . . . . ?
C01E C01T C020 C89 178.2(5) . . . . ?
C01F S00B C018 C01B 95.7(4) . . . . ?
C01F S00B C018 C01S -84.4(4) . . . . ?
C01F C01I C01L S00C 175.5(3) . . . . ?
C01F C01I C01L C01O 1.3(6) . . . . ?
C01F C01M C01Y C01O 1.0(7) . . . . ?
C01F C01M C01Y C100 -178.4(4) . . . . ?
C01I C01F C01M C01Y 0.5(7) . . . . ?
C01I C01L C01O C01Y 0.2(7) . . . . ?
C01L S00C C82 C66 -94.7(4) . . . . ?
C01L S00C C82 C81 90.2(4) . . . . ?
C01L C01O C01Y C01M -1.4(7) . . . . ?
C01L C01O C01Y C100 178.0(4) . . . . ?
C01M C01F C01I O00N 178.8(4) . . . . ?
C01M C01F C01I C01L -1.7(6) . . . . ?
C01M C01Y C100 C61 176.3(7) . . . . ?
C01M C01Y C100 C97 54.3(7) . . . . ?
C01M C01Y C100 C75 -68.5(8) . . . . ?
C01O C01Y C100 C61 -3.1(9) . . . . ?
C01O C01Y C100 C97 -125.1(6) . . . . ?
C01O C01Y C100 C75 112.0(7) . . . . ?
C01S C020 C89 C99 -62.2(8) . . . . ?
C01S C020 C89 C87 177.4(12) . . . . ?
C01S C020 C89 C85 49.9(12) . . . . ?
C01S C020 C89 C86 120.6(8) . . . . ?
C01S C020 C89 C73 11.3(13) . . . . ?
C01S C020 C89 C96 -132.1(14) . . . . ?
C01T C020 C89 C99 115.0(8) . . . . ?
C01T C020 C89 C87 -5.4(14) . . . . ?
C01T C020 C89 C85 -132.9(11) . . . . ?
C01T C020 C89 C86 -62.2(9) . . . . ?
C01T C020 C89 C73 -171.5(11) . . . . ?
C01T C020 C89 C96 45.1(16) . . . . ?
C01W S00K C50 C49 -95.7(4) . . . . ?
C01W S00K C50 C51 85.6(4) . . . . ?
C01W C02R C56 C57 -1.5(10) . . . . ?
C01W C02R C56 C72 -178.6(7) . . . . ?
C74 C1 C9 C8 30.0(17) . . . . ?
C74 C6 C5 C4 16(3) . . . . ?
C74 C6 C7 C8 -31(2) . . . . ?
C02R C01W C59 O60 -179.0(5) . . . . ?
C02R C01W C59 C58 0.8(7) . . . . ?
C02R C56 C57 C58 0.8(9) . . . . ?
C02R C56 C72 C63 -41.1(13) . . . . ?
C02R C56 C72 C67 76.7(10) . . . . ?
C02R C56 C72 C76 -163.7(8) . . . . ?
C6 C74 C2 P00J -161.3(10) . . . . ?
C6 C74 C2 C3 11.8(18) . . . . ?
C6 C5 C4 C3 -2(3) . . . . ?
C6 C7 C8 C9 19(2) . . . . ?
C5 C6 C7 C8 74.1(18) . . . . ?
C4 C3 C2 P00J -177.0(15) . . . . ?
C4 C3 C2 C74 9(2) . . . . ?
C71 S00I C42 C41 -101.3(4) . . . . ?
C71 S00I C42 C45 82.0(4) . . . . ?
C71 C62 C10 C12 -1.0(8) . . . . ?
C71 C62 C10 C031 -178.6(5) . . . . ?
C62 C71 C13 O00T 179.7(4) . . . . ?
C62 C71 C13 C11 -0.9(7) . . . . ?
C62 C10 C12 C11 1.7(8) . . . . ?
C62 C10 C031 C46 0.0(9) . . . . ?
C62 C10 C031 C47 -124.3(7) . . . . ?
C62 C10 C031 C48 117.9(7) . . . . ?
C11 S00F C52 C51 -87.8(4) . . . . ?
C11 S00F C52 C54 97.2(4) . . . . ?
C12 C10 C031 C46 -177.5(6) . . . . ?
C12 C10 C031 C47 58.2(8) . . . . ?
C12 C10 C031 C48 -59.6(8) . . . . ?
C12 C11 C13 O00T -179.1(4) . . . . ?
C12 C11 C13 C71 1.5(6) . . . . ?
C13 C71 C62 C10 0.6(8) . . . . ?
C13 C11 C12 C10 -2.1(8) . . . . ?
C14 C15 C16 C17 -1.0(6) . . . . ?
C15 S009 C01E C01B -96.4(4) . . . . ?
C15 S009 C01E C01T 87.8(4) . . . . ?
C15 C14 C19 S00A -179.7(3) . . . . ?
C15 C14 C19 C18 -0.6(6) . . . . ?
C15 C16 C17 C18 1.3(6) . . . . ?
C15 C16 C17 C92 177.6(4) . . . . ?
C16 C17 C18 C19 -1.3(6) . . . . ?
C16 C17 C92 C90 30.1(7) . . . . ?
C16 C17 C92 C91 151.8(5) . . . . ?
C16 C17 C92 C93 -88.3(6) . . . . ?
C17 C18 C19 S00A -179.9(3) . . . . ?
C17 C18 C19 C14 1.0(6) . . . . ?
C18 C17 C92 C90 -153.9(5) . . . . ?
C18 C17 C92 C91 -32.2(7) . . . . ?
C18 C17 C92 C93 87.8(6) . . . . ?
C018 S00B C01F C01I -84.3(3) . . . . ?
C018 S00B C01F C01M 95.0(4) . . . . ?
C018 C01B C01E S009 -173.2(3) . . . . ?
C018 C01B C01E C01T 2.5(6) . . . . ?
C018 C01S C020 C01T 4.1(8) . . . . ?
C018 C01S C020 C89 -178.6(5) . . . . ?
C19 S00A C79 C66 93.0(4) . . . . ?
C19 S00A C79 C78 -86.0(4) . . . . ?
C19 C14 C15 S009 177.9(3) . . . . ?
C19 C14 C15 C16 0.6(6) . . . . ?
C020 C01S C018 S00B 179.7(4) . . . . ?
C020 C01S C018 C01B -0.4(7) . . . . ?
C20 P00G O010 Cu8 110.8(3) . . . . ?
C20 P00G O65 Cu6 -80.0(3) . . . 3_666 ?
C20 C21 C22 C23 3.2(9) . . . . ?
C21 C20 C95 C94 1.3(7) . . . . ?
C21 C22 C23 C94 -3.5(9) . . . . ?
C22 C23 C94 C95 2.8(9) . . . . ?
C23 C94 C95 C20 -1.6(8) . . . . ?
C24 C25 C26 C27 1.8(7) . . . . ?
C25 P00H O00W Cu1 106.1(2) . . . . ?
C25 P00H O00W Cu5 -92.5(2) . . . . ?
C25 P00H O014 Cu8 -104.8(3) . . . . ?
C25 P00H O64 Cu4 84.4(3) . . . . ?
C25 C24 C29 C28 2.5(10) . . . . ?
C25 C26 C27 C28 -0.4(9) . . . . ?
C26 C27 C28 C29 0.0(10) . . . . ?
C27 C28 C29 C24 -1.0(11) . . . . ?
C29 C24 C25 P00H 175.4(5) . . . . ?
C29 C24 C25 C26 -2.8(8) . . . . ?
C30 P00E O61 Cu3 -110.5(3) . . . . ?
C30 P00E O61 Cu7 86.5(3) . . . . ?
C30 P00E O63 Cu4 -77.1(3) . . . . ?
C30 C31 C32 C33 1.9(9) . . . . ?
C31 C30 C35 C34 1.8(8) . . . . ?
C31 C32 C33 C34 -0.7(10) . . . . ?
C031 C10 C12 C11 179.4(5) . . . . ?
C32 C33 C34 C35 0.1(11) . . . . ?
C33 C34 C35 C30 -0.7(10) . . . . ?
C033 C80 C81 C82 -178.6(5) . . . . ?
C35 C30 C31 C32 -2.4(8) . . . . ?
C36 C39 C40 C41 38.9(10) . . . . ?
C36 C39 C40 C44 -143.1(8) . . . . ?
C37 C39 C40 C41 172.4(8) . . . . ?
C37 C39 C40 C44 -9.6(11) . . . . ?
C38 C39 C40 C41 -73.4(8) . . . . ?
C38 C39 C40 C44 104.6(7) . . . . ?
C39 C40 C41 C42 176.2(6) . . . . ?
C39 C40 C44 C43 -175.7(6) . . . . ?
C40 C41 C42 S00I -177.6(4) . . . . ?
C40 C41 C42 C45 -0.8(8) . . . . ?
C41 C40 C44 C43 2.4(8) . . . . ?
C41 C42 C45 O00U -176.9(4) . . . . ?
C41 C42 C45 C43 3.0(6) . . . . ?
C42 S00I C71 C62 90.5(4) . . . . ?
C42 S00I C71 C13 -94.9(4) . . . . ?
C43 S00D C58 C57 -88.6(4) . . . . ?
C43 S00D C58 C59 96.5(4) . . . . ?
C44 C40 C41 C42 -1.9(8) . . . . ?
C44 C43 C45 O00U 177.4(4) . . . . ?
C44 C43 C45 C42 -2.5(6) . . . . ?
C45 C43 C44 C40 -0.2(7) . . . . ?
C49 C50 C51 O00Y -178.7(4) . . . . ?
C49 C50 C51 C52 1.2(7) . . . . ?
C49 C53 C54 C52 0.0(8) . . . . ?
C49 C53 C83 C64 -55.8(8) . . . . ?
C49 C53 C83 C65 -177.2(7) . . . . ?
C49 C53 C83 C84 61.9(8) . . . . ?
C50 S00K C01W C02R 88.2(4) . . . . ?
C50 S00K C01W C59 -94.5(4) . . . . ?
C50 C49 C53 C54 -0.5(8) . . . . ?
C50 C49 C53 C83 178.5(5) . . . . ?
C50 C51 C52 S00F -176.7(3) . . . . ?
C50 C51 C52 C54 -1.8(6) . . . . ?
C51 C52 C54 C53 1.2(7) . . . . ?
C52 S00F C11 C12 -91.0(4) . . . . ?
C52 S00F C11 C13 94.8(4) . . . . ?
C53 C49 C50 S00K -178.8(4) . . . . ?
C53 C49 C50 C51 -0.1(8) . . . . ?
C54 C53 C83 C64 123.1(7) . . . . ?
C54 C53 C83 C65 1.7(10) . . . . ?
C54 C53 C83 C84 -119.2(7) . . . . ?
C55 C033 C80 C78 140.5(8) . . . . ?
C55 C033 C80 C81 -42.5(10) . . . . ?
C56 C57 C58 S00D -174.3(5) . . . . ?
C56 C57 C58 C59 0.6(8) . . . . ?
C57 C56 C72 C63 141.9(9) . . . . ?
C57 C56 C72 C67 -100.3(10) . . . . ?
C57 C56 C72 C76 19.3(12) . . . . ?
C57 C58 C59 O60 178.4(4) . . . . ?
C57 C58 C59 C01W -1.4(7) . . . . ?
C58 S00D C43 C44 101.5(4) . . . . ?
C58 S00D C43 C45 -83.3(4) . . . . ?
C59 C01W C02R C56 0.7(9) . . . . ?
C60 C033 C80 C78 17.9(10) . . . . ?
C60 C033 C80 C81 -165.1(7) . . . . ?
C68 C033 C80 C78 -105.1(9) . . . . ?
C68 C033 C80 C81 71.9(9) . . . . ?
C72 C56 C57 C58 178.0(7) . . . . ?
C78 C80 C81 C82 -1.4(8) . . . . ?
C79 S00A C19 C14 -89.0(3) . . . . ?
C79 S00A C19 C18 91.9(4) . . . . ?
C79 C66 C82 S00C -173.3(3) . . . . ?
C79 C66 C82 C81 1.5(6) . . . . ?
C79 C78 C80 C033 178.1(6) . . . . ?
C79 C78 C80 C81 1.0(8) . . . . ?
C80 C78 C79 S00A 179.6(4) . . . . ?
C80 C78 C79 C66 0.7(7) . . . . ?
C80 C81 C82 S00C 175.1(4) . . . . ?
C80 C81 C82 C66 0.1(7) . . . . ?
C82 S00C C01L C01I 87.2(4) . . . . ?
C82 S00C C01L C01O -98.5(4) . . . . ?
C82 C66 C79 S00A 179.1(3) . . . . ?
C82 C66 C79 C78 -1.9(6) . . . . ?
C83 C53 C54 C52 -179.0(5) . . . . ?
C92 C17 C18 C19 -177.6(4) . . . . ?
C95 C20 C21 C22 -2.2(8) . . . . ?
C7 C6 C5 C4 -93(2) . . . . ?
C7 C8 C9 C1 -19(2) . . . . ?
C9 C1 C74 C6 -45.9(14) . . . . ?
C9 C1 C74 C2 -173(3) . . . . ?
C69 N1 C70 O1 138.1(16) . . . . ?
C77 N1 C70 O1 -9(3) . . . . ?
C98 N4 C101 O5 178.4(14) . . . . ?
C88 N4 C101 O5 -1(3) . . . . ?
C2 P00J O011 Cu1 -86.8(6) . . . . ?
C2 P00J O011 Cu5 108.7(6) . . . . ?
C2 P00J O015 Cu2 82.4(6) . . . . ?
C2 P00J O016 Cu6 -99.0(6) . . . . ?
C2 P00J C1 C74 -63(2) . . . . ?
C2 P00J C1 C9 164(3) . . . . ?
C2 C74 C6 C5 -21.7(18) . . . . ?
C2 C74 C6 C7 68.6(17) . . . . ?
C2 C3 C4 C5 -13(3) . . . . ?

loop_
_smtbx_masks_void_nr
_smtbx_masks_void_average_x
_smtbx_masks_void_average_y
_smtbx_masks_void_average_z
_smtbx_masks_void_volume
_smtbx_masks_void_count_electrons
_smtbx_masks_void_content
1 0.000 0.000 0.000 731.5 44.4 '1 C3H7ON'
2 0.500 0.500 0.500 731.5 44.4 '1 C3H7ON'
3 0.021 0.325 0.912 34.2 6.0 ?
4 -0.021 0.675 0.088 34.2 8.5 ?
5 0.479 0.825 0.588 34.2 6.5 ?
6 0.521 0.175 0.412 34.2 8.0 ?
